data_7052423
loop_
_publ_author_name
'Corbellini, Francesca'
'van Leeuwen, Fijs W. B.'
'Beijleveld, Hans'
'Kooijman, Huub'
'Spek, Anthony L.'
'Verboom, Willem'
'Crego-Calama, Mercedes'
'Reinhoudt, David N.'

_publ_section_title
;
 Multiple ionic interactions for noncovalent synthesis of molecular
 capsules in polar solvents
;
_journal_issue 1
_journal_name_full 'New Journal of Chemistry'
_journal_page_first 243
_journal_paper_doi 10.1039/b412409j
_journal_volume 29
_journal_year 2005
_chemical_compound_source 'see text'
_chemical_formula_moiety 'C60 H92 N8 O8, C24 H12 O16 S8, 8(C2 H6 O S), 0.776(H2 O)'
_chemical_formula_sum 'C200 H307.1 N16 O65.55 S32'
_chemical_formula_weight 5010.79
_chemical_name_systematic ' ?'
_space_group_IT_number 2
_symmetry_cell_setting triclinic
_symmetry_Int_Tables_number 2
_symmetry_space_group_name_Hall '-P 1'
_symmetry_space_group_name_H-M 'P -1'
_atom_sites_solution_hydrogens geom
_atom_sites_solution_primary direct
_atom_sites_solution_secondary difmap
_cell_angle_alpha 69.128(15)
_cell_angle_beta 69.681(15)
_cell_angle_gamma 69.840(18)
_cell_formula_units_Z 1
_cell_length_a 18.061(2)
_cell_length_b 20.378(2)
_cell_length_c 25.193(4)
_cell_measurement_reflns_used 1644
_cell_measurement_temperature 150
_cell_measurement_theta_max 20.0
_cell_measurement_theta_min 2.0
_cell_volume 7862(2)
_computing_cell_refinement 'Denzo (Otwinowski & Minor, 1997)'
_computing_data_collection 'Collect (Nonius, 1998)'
_computing_data_reduction 'Denzo (Otwinowski & Minor, 1997)'
_computing_molecular_graphics 'PLATON (Spek, 2003)'
_computing_publication_material 'PLATON (Spek, 2003)'
_computing_structure_refinement 'SHELXL-97 (Sheldrick, 1997)'
_computing_structure_solution 'SHELXS86 (Sheldrick, 1986)'
_diffrn_ambient_temperature 150
_diffrn_detector_area_resol_mean 18.4
_diffrn_measured_fraction_theta_full 0.998
_diffrn_measured_fraction_theta_max 0.998
_diffrn_measurement_device_type 'Nonius KappaCCD area detector'
_diffrn_measurement_method '\f scans and \w scans with \k offset'
_diffrn_radiation_monochromator graphite
_diffrn_radiation_probe x-ray
_diffrn_radiation_source 'Rotating Anode'
_diffrn_radiation_type MoK\a
_diffrn_radiation_wavelength 0.71073
_diffrn_reflns_av_R_equivalents 0.0831
_diffrn_reflns_av_sigmaI/netI 0.0728
_diffrn_reflns_limit_h_max 21
_diffrn_reflns_limit_h_min -21
_diffrn_reflns_limit_k_max 24
_diffrn_reflns_limit_k_min -24
_diffrn_reflns_limit_l_max 30
_diffrn_reflns_limit_l_min -30
_diffrn_reflns_number 155176
_diffrn_reflns_reduction_process ' ?'
_diffrn_reflns_theta_full 25.25
_diffrn_reflns_theta_max 25.25
_diffrn_reflns_theta_min 1.11
_diffrn_standards_number 0
_exptl_absorpt_coefficient_mu 0.279
_exptl_absorpt_correction_type none
_exptl_crystal_colour colourless
_exptl_crystal_density_diffrn 1.058
_exptl_crystal_density_method 'Not Measured'
_exptl_crystal_description block
_exptl_crystal_F_000 2656
_exptl_crystal_size_max 0.300
_exptl_crystal_size_mid 0.200
_exptl_crystal_size_min 0.100
_refine_diff_density_max 2.279
_refine_diff_density_min -1.298
_refine_diff_density_rms 0.100
_refine_ls_extinction_method none
_refine_ls_goodness_of_fit_ref 1.282
_refine_ls_hydrogen_treatment mixed
_refine_ls_matrix_type full
_refine_ls_number_parameters 1379
_refine_ls_number_reflns 28453
_refine_ls_number_restraints 676
_refine_ls_restrained_S_all 1.313
_refine_ls_R_factor_all 0.1427
_refine_ls_R_factor_gt 0.0995
_refine_ls_shift/su_max 0.002
_refine_ls_shift/su_mean 0.000
_refine_ls_structure_factor_coef Fsqd
_refine_ls_weighting_details 'w=1/[\s^2^(F~o~^2^)+(0.1P)^2^+10P] where P=(F~o~^2^+2Fc^2^)/3'
_refine_ls_weighting_scheme calc
_refine_ls_wR_factor_gt 0.2518
_refine_ls_wR_factor_ref 0.2676
_reflns_number_gt 17719
_reflns_number_total 28453
_reflns_threshold_expression I>2\s(I)
_cod_data_source_file b412409j.txt
_cod_data_source_block 1a.2d
_cod_depositor_comments
;
The following automatic conversions were performed:
'_symmetry_cell_setting' value 'Triclinic' changed to 'triclinic'
according to '/home/saulius/struct/CIF-dictionaries/cif_core.dic'
dictionary named 'cif_core.dic' version 2.4.1 from 2010-06-29.

Automatic conversion script
Id: cif_fix_enum 1527 2010-12-29 10:47:43Z saulius 
;
_cod_original_formula_sum 'C200 H307.10 N16 O65.55 S32'
_cod_database_code 7052423

loop_
_symmetry_equiv_pos_as_xyz
x,y,z
-x,-y,-z

loop_
_atom_site_aniso_label
_atom_site_aniso_U_11
_atom_site_aniso_U_22
_atom_site_aniso_U_33
_atom_site_aniso_U_23
_atom_site_aniso_U_13
_atom_site_aniso_U_12
O1 0.051(2) 0.046(2) 0.038(2) -0.0185(18) -0.0009(18) -0.0204(19)
O21 0.033(2) 0.046(2) 0.045(2) -0.0245(18) -0.0039(17) -0.0086(17)
O22 0.084(4) 0.126(5) 0.075(4) -0.029(3) -0.018(3) -0.054(3)
O41 0.0277(19) 0.044(2) 0.048(2) -0.0178(18) -0.0119(17) -0.0038(16)
O61 0.043(2) 0.040(2) 0.050(2) -0.0159(18) -0.0044(18) -0.0151(18)
N1 0.036(2) 0.055(3) 0.044(3) -0.025(2) -0.006(2) -0.016(2)
N2 0.051(3) 0.070(3) 0.047(3) -0.031(3) -0.007(2) -0.031(3)
N21 0.064(3) 0.034(3) 0.044(3) -0.017(2) -0.010(2) -0.013(2)
N22 0.043(3) 0.029(2) 0.040(3) -0.012(2) -0.018(2) -0.0056(19)
N41 0.026(2) 0.035(3) 0.054(3) -0.019(2) -0.010(2) -0.005(2)
N42 0.036(3) 0.035(3) 0.049(3) -0.003(2) -0.009(2) -0.008(2)
N61 0.064(3) 0.044(3) 0.061(3) -0.009(3) -0.021(3) -0.023(3)
N62 0.071(4) 0.041(3) 0.063(3) -0.017(3) -0.020(3) -0.020(3)
C1 0.043(3) 0.044(3) 0.027(3) -0.014(2) -0.005(2) -0.019(3)
C2 0.048(3) 0.031(3) 0.028(3) -0.012(2) -0.009(2) -0.010(2)
C3 0.052(3) 0.041(3) 0.030(3) -0.013(2) -0.008(3) -0.023(3)
C4 0.044(3) 0.033(3) 0.028(3) -0.012(2) -0.012(2) -0.010(2)
C5 0.039(3) 0.038(3) 0.032(3) -0.016(2) -0.008(2) -0.008(2)
C6 0.045(3) 0.035(3) 0.029(3) -0.011(2) -0.011(2) -0.013(2)
C7 0.047(3) 0.030(3) 0.034(3) -0.011(2) -0.008(2) -0.014(2)
C8 0.038(3) 0.042(3) 0.037(3) -0.015(3) -0.009(2) -0.013(3)
C9 0.063(4) 0.130(6) 0.080(5) -0.055(5) -0.005(3) -0.059(4)
C10 0.088(6) 0.231(12) 0.146(8) -0.057(9) -0.041(7) -0.031(7)
C11 0.32(2) 0.45(3) 0.157(12) -0.041(17) -0.088(16) 0.06(2)
C12 0.079(5) 0.084(5) 0.032(3) -0.010(3) 0.014(3) -0.039(4)
C13 0.139(9) 0.133(9) 0.076(6) -0.023(6) 0.003(6) -0.063(7)
C21 0.037(3) 0.031(3) 0.043(3) -0.018(2) -0.004(2) -0.016(2)
C22 0.035(3) 0.035(3) 0.039(3) -0.013(2) -0.003(2) -0.019(2)
C23 0.037(3) 0.030(3) 0.041(3) -0.011(2) -0.014(2) -0.012(2)
C24 0.030(3) 0.030(3) 0.044(3) -0.014(2) -0.005(2) -0.011(2)
C25 0.040(3) 0.041(3) 0.039(3) -0.016(3) -0.009(2) -0.017(3)
C26 0.029(3) 0.033(3) 0.047(3) -0.017(2) -0.010(2) -0.011(2)
C27 0.032(3) 0.042(3) 0.046(3) -0.022(3) -0.009(2) -0.009(2)
C28 0.043(3) 0.033(3) 0.040(3) -0.014(3) -0.005(3) -0.020(2)
C29 0.046(3) 0.033(3) 0.039(3) -0.013(2) -0.013(3) -0.015(2)
C30 0.038(3) 0.040(3) 0.039(3) -0.011(3) -0.009(2) -0.011(2)
C31 0.048(4) 0.041(3) 0.051(4) -0.012(3) -0.010(3) -0.003(3)
C32 0.052(4) 0.084(5) 0.074(5) -0.044(4) -0.007(4) -0.017(4)
C33 0.065(5) 0.080(5) 0.089(6) -0.031(5) -0.018(4) -0.017(4)
C34 0.122(9) 0.255(16) 0.130(10) -0.007(10) -0.056(8) -0.116(10)
C35 0.31(2) 0.30(2) 0.135(11) -0.112(13) -0.011(12) -0.202(19)
C41 0.027(3) 0.042(3) 0.033(3) -0.010(2) -0.011(2) -0.005(2)
C42 0.031(3) 0.034(3) 0.036(3) -0.014(2) -0.010(2) -0.007(2)
C43 0.032(3) 0.034(3) 0.036(3) -0.015(2) -0.013(2) -0.002(2)
C44 0.031(3) 0.030(3) 0.032(3) -0.006(2) -0.010(2) -0.006(2)
C45 0.036(3) 0.032(3) 0.040(3) -0.009(2) -0.014(2) -0.010(2)
C46 0.035(3) 0.031(3) 0.037(3) -0.013(2) -0.015(2) -0.001(2)
C47 0.039(3) 0.029(3) 0.058(4) -0.020(3) -0.012(3) -0.001(2)
C48 0.035(3) 0.035(3) 0.035(3) -0.011(2) -0.010(2) -0.012(2)
C49 0.037(3) 0.047(4) 0.078(5) -0.009(3) -0.003(3) -0.020(3)
C50 0.056(5) 0.080(6) 0.169(10) -0.070(6) -0.026(6) -0.011(4)
C51 0.079(7) 0.286(17) 0.191(13) -0.187(14) -0.003(8) -0.042(9)
C52 0.033(4) 0.120(7) 0.070(5) -0.029(5) -0.020(3) -0.001(4)
C53 0.044(4) 0.106(7) 0.087(6) 0.005(5) -0.022(4) -0.007(4)
C61 0.036(3) 0.037(3) 0.047(3) -0.023(3) 0.004(3) -0.011(3)
C62 0.036(3) 0.034(3) 0.050(3) -0.021(3) -0.009(3) -0.004(2)
C63 0.041(3) 0.032(3) 0.043(3) -0.016(3) -0.002(3) -0.005(2)
C64 0.043(3) 0.036(3) 0.051(4) -0.024(3) 0.001(3) -0.013(3)
C65 0.045(3) 0.038(3) 0.042(3) -0.019(3) -0.004(3) -0.013(3)
C66 0.038(3) 0.036(3) 0.041(3) -0.020(3) -0.003(2) -0.006(2)
C67 0.051(3) 0.046(3) 0.030(3) -0.018(3) 0.000(3) -0.018(3)
C68 0.060(4) 0.037(3) 0.047(4) -0.017(3) -0.010(3) -0.017(3)
C69 0.126(7) 0.043(4) 0.092(6) 0.008(4) -0.060(5) -0.046(4)
C70 0.163(10) 0.132(9) 0.082(7) 0.012(6) -0.039(7) -0.107(8)
C71 0.095(6) 0.092(6) 0.070(5) -0.001(5) -0.021(5) -0.037(5)
S111 0.0303(7) 0.0354(8) 0.0699(10) -0.0271(7) -0.0137(7) -0.0051(6)
S112 0.0281(7) 0.0377(7) 0.0405(8) -0.0162(6) -0.0101(6) -0.0092(6)
S121 0.0345(7) 0.0341(7) 0.0408(8) -0.0084(6) -0.0106(6) -0.0083(6)
S122 0.0247(7) 0.0406(8) 0.0572(9) -0.0200(7) -0.0034(6) -0.0078(6)
O111 0.028(2) 0.032(2) 0.071(3) -0.0123(19) -0.0081(18) -0.0087(16)
O112 0.044(2) 0.058(2) 0.038(2) -0.0133(19) -0.0106(18) -0.0155(19)
O113 0.031(2) 0.050(2) 0.049(2) -0.0039(19) -0.0127(17) -0.0130(17)
O114 0.035(2) 0.057(3) 0.080(3) -0.039(2) -0.007(2) -0.0167(19)
O121 0.0257(19) 0.045(2) 0.055(2) -0.0234(19) -0.0056(17) -0.0063(16)
O122 0.039(2) 0.051(3) 0.062(3) -0.007(2) 0.000(2) -0.0128(19)
O123 0.034(2) 0.039(2) 0.065(3) -0.025(2) -0.0083(19) -0.0031(17)
O124 0.027(2) 0.063(3) 0.076(3) -0.036(2) -0.0106(19) -0.0093(18)
C111 0.026(3) 0.035(3) 0.044(3) -0.018(2) -0.007(2) -0.007(2)
C112 0.028(3) 0.042(3) 0.049(3) -0.027(3) -0.012(2) -0.003(2)
C113 0.031(3) 0.037(3) 0.039(3) -0.017(2) -0.007(2) -0.011(2)
C114 0.027(3) 0.036(3) 0.035(3) -0.021(2) -0.008(2) -0.009(2)
C115 0.030(3) 0.040(3) 0.039(3) -0.018(2) -0.013(2) -0.004(2)
C116 0.042(3) 0.033(3) 0.037(3) -0.015(2) -0.011(2) -0.014(2)
C121 0.029(3) 0.022(3) 0.049(3) -0.009(2) -0.008(2) -0.005(2)
C122 0.029(3) 0.023(3) 0.044(3) -0.009(2) -0.008(2) -0.004(2)
C123 0.031(3) 0.023(3) 0.053(3) -0.006(2) -0.015(3) -0.009(2)
C124 0.027(3) 0.025(3) 0.041(3) -0.009(2) -0.006(2) -0.002(2)
C125 0.030(3) 0.030(3) 0.048(3) -0.013(2) -0.011(2) -0.006(2)
C126 0.030(3) 0.025(3) 0.050(3) -0.010(2) -0.013(2) -0.006(2)
S211 0.0498(9) 0.0499(9) 0.0394(8) -0.0186(7) -0.0057(7) -0.0160(7)
S212 0.0651(10) 0.0402(8) 0.0336(8) -0.0082(6) -0.0176(7) -0.0196(7)
S221 0.0877(12) 0.0410(8) 0.0365(8) -0.0097(6) -0.0196(8) -0.0314(8)
S222 0.0710(11) 0.0544(10) 0.0432(9) -0.0217(7) -0.0194(8) -0.0243(8)
O211 0.064(3) 0.053(2) 0.047(2) -0.019(2) -0.020(2) -0.020(2)
O212 0.063(3) 0.086(3) 0.053(3) -0.014(2) -0.020(2) -0.025(3)
O213 0.084(3) 0.034(2) 0.035(2) -0.0030(17) -0.023(2) -0.020(2)
O214 0.086(3) 0.039(2) 0.057(3) -0.012(2) -0.039(2) -0.022(2)
O221 0.069(3) 0.056(3) 0.043(2) -0.0143(19) -0.020(2) -0.029(2)
O222 0.073(3) 0.106(4) 0.061(3) -0.034(3) -0.025(3) -0.039(3)
O223 0.089(3) 0.053(3) 0.048(3) -0.010(2) -0.030(2) -0.025(2)
O224 0.125(4) 0.045(3) 0.060(3) -0.021(2) -0.044(3) -0.025(3)
C211 0.046(3) 0.051(4) 0.031(3) -0.013(3) -0.008(2) -0.025(3)
C212 0.043(3) 0.052(3) 0.029(3) -0.011(3) -0.004(2) -0.023(3)
C213 0.059(4) 0.045(3) 0.027(3) -0.013(2) -0.005(3) -0.027(3)
C214 0.055(4) 0.037(3) 0.032(3) -0.004(2) -0.011(3) -0.024(3)
C215 0.067(4) 0.036(3) 0.032(3) -0.001(2) -0.016(3) -0.025(3)
C216 0.062(4) 0.040(3) 0.031(3) -0.011(2) -0.008(3) -0.025(3)
C221 0.057(4) 0.040(3) 0.045(3) -0.020(3) -0.014(3) -0.013(3)
C222 0.066(4) 0.041(3) 0.034(3) -0.014(3) -0.012(3) -0.022(3)
C223 0.059(4) 0.046(3) 0.044(3) -0.024(3) -0.015(3) -0.020(3)
C224 0.058(4) 0.040(3) 0.040(3) -0.015(3) -0.015(3) -0.018(3)
C225 0.060(4) 0.040(3) 0.033(3) -0.021(3) -0.010(3) -0.009(3)
C226 0.051(3) 0.033(3) 0.034(3) -0.012(2) -0.013(3) -0.009(3)
S301 0.0408(8) 0.0395(8) 0.0437(8) -0.0200(6) -0.0009(6) -0.0188(6)
O302 0.035(2) 0.043(2) 0.046(2) -0.0239(18) -0.0022(17) -0.0124(17)
C303 0.061(4) 0.062(4) 0.041(3) -0.027(3) -0.006(3) -0.020(3)
C304 0.055(4) 0.050(4) 0.082(5) -0.031(4) -0.030(4) 0.004(3)
S311 0.0398(8) 0.0660(11) 0.0519(10) -0.0112(8) -0.0034(7) -0.0175(8)
O312 0.036(2) 0.047(2) 0.048(2) -0.0118(18) -0.0109(17) -0.0107(17)
C313 0.063(5) 0.107(6) 0.078(5) -0.042(5) -0.018(4) 0.003(4)
C314 0.035(3) 0.079(5) 0.066(4) -0.025(4) -0.018(3) -0.008(3)
S321 0.0627(10) 0.0642(11) 0.0554(10) -0.0176(8) -0.0216(8) -0.0181(8)
O322 0.060(3) 0.059(3) 0.051(3) -0.017(2) -0.016(2) -0.020(2)
C323 0.100(6) 0.105(7) 0.106(7) -0.052(6) -0.011(5) -0.045(5)
C324 0.089(5) 0.077(5) 0.047(4) -0.021(4) -0.011(4) -0.028(4)
S331 0.0739(13) 0.0670(12) 0.0854(14) -0.0217(11) -0.0315(11) -0.0053(10)
O332 0.086(4) 0.046(3) 0.108(4) 0.007(3) -0.036(3) 0.001(3)
C333 0.109(8) 0.084(7) 0.107(8) 0.015(6) 0.012(6) -0.012(6)
C334 0.129(8) 0.050(5) 0.125(8) -0.010(5) -0.069(6) 0.000(5)
S341 0.0721(13) 0.1120(17) 0.0786(14) -0.0453(13) -0.0191(11) -0.0232(12)
O342 0.059(3) 0.147(6) 0.106(5) -0.046(4) -0.018(3) -0.020(3)
C343 0.109(8) 0.103(7) 0.112(8) -0.031(6) -0.031(6) 0.025(6)
C344 0.140(10) 0.118(9) 0.183(12) -0.079(9) 0.065(9) -0.066(8)
S351 0.0990(17) 0.0940(17) 0.0976(17) 0.0125(14) -0.0434(14) -0.0411(14)
O352 0.126(6) 0.192(8) 0.117(6) 0.016(5) -0.037(5) -0.094(6)
C353 0.131(9) 0.097(7) 0.131(9) -0.024(7) -0.046(7) -0.026(6)
C354 0.136(10) 0.127(9) 0.176(12) -0.078(9) -0.021(9) -0.037(8)
O99 0.108(7) 0.230(13) 0.144(9) 0.066(9) -0.045(7) -0.046(8)

loop_
_atom_site_label
_atom_site_type_symbol
_atom_site_thermal_displace_type
_atom_site_fract_x
_atom_site_fract_y
_atom_site_fract_z
_atom_site_occupancy
_atom_site_U_iso_or_equiv
_atom_site_calc_flag
_atom_site_refinement_flags
O1 O Uani 0.6418(2) 0.17838(19) 0.39525(13) 1.000 0.0436(12) . .
O2A O Uiso 0.5374(5) 0.2372(5) 0.4927(6) 0.685(4) 0.166(5) . .
O21 O Uani 0.62513(18) 0.16762(18) 0.27260(15) 1.000 0.0399(12) . .
O22 O Uani 0.4974(3) 0.1119(3) 0.2692(2) 1.000 0.087(3) . .
O41 O Uani 0.53908(17) 0.31243(19) 0.18648(14) 1.000 0.0392(11) . .
O42A O Uiso 0.3709(4) 0.3190(5) 0.2239(3) 0.685(4) 0.108(3) . .
O61 O Uani 0.5908(2) 0.33085(19) 0.29439(16) 1.000 0.0441(12) . .
O62A O Uiso 0.4210(4) 0.4211(4) 0.2920(3) 0.685(4) 0.102(3) . .
N1 N Uani 0.9930(3) 0.1545(2) 0.21241(19) 1.000 0.0415(16) . .
N2 N Uani 0.9986(3) 0.2191(3) 0.2690(2) 1.000 0.0487(17) . .
N21 N Uani 0.8506(3) -0.1326(2) 0.2263(2) 1.000 0.0463(17) . .
N22 N Uani 0.8483(3) -0.0694(2) 0.13131(19) 1.000 0.0354(16) . .
N41 N Uani 0.9281(2) 0.2398(2) 0.0860(2) 1.000 0.0371(16) . .
N42 N Uani 0.8914(3) 0.3641(2) 0.0514(2) 1.000 0.0432(17) . .
N61 N Uani 0.8392(3) 0.5193(3) 0.2474(2) 1.000 0.0538(17) . .
N62 N Uani 0.7407(3) 0.6024(3) 0.2015(2) 1.000 0.0550(19) . .
C1 C Uani 0.7185(3) 0.1815(3) 0.35884(18) 1.000 0.0356(17) . .
C2 C Uani 0.7458(3) 0.2424(3) 0.3471(2) 1.000 0.0347(17) . .
C3 C Uani 0.8234(3) 0.2435(3) 0.3122(2) 1.000 0.0375(17) . .
C4 C Uani 0.8734(3) 0.1860(3) 0.2889(2) 1.000 0.0330(17) . .
C5 C Uani 0.8423(3) 0.1282(3) 0.2990(2) 1.000 0.0352(17) . .
C6 C Uani 0.7658(3) 0.1243(3) 0.3331(2) 1.000 0.0344(17) . .
C7 C Uani 0.7328(3) 0.0612(3) 0.3424(2) 1.000 0.0358(17) . .
C8 C Uani 0.9590(3) 0.1863(3) 0.2553(2) 1.000 0.0371(17) . .
C9 C Uani 1.0806(4) 0.2271(4) 0.2379(3) 1.000 0.077(3) . .
C10 C Uani 1.1434(6) 0.1633(6) 0.2587(5) 1.000 0.153(5) . .
C11 C Uani 1.1344(14) 0.1441(13) 0.3226(5) 1.000 0.357(13) . .
C12 C Uani 0.6405(3) 0.1434(3) 0.45647(17) 1.000 0.069(3) . .
C13 C Uani 0.5546(4) 0.1627(4) 0.4918(3) 1.000 0.118(5) . .
C14A C Uiso 0.4584(7) 0.2697(6) 0.5247(8) 0.685(4) 0.177(8) . .
C15A C Uiso 0.4514(9) 0.3480(6) 0.5124(8) 0.685(4) 0.148(7) . .
C21 C Uani 0.6799(3) 0.1107(2) 0.2510(2) 1.000 0.0343(17) . .
C22 C Uani 0.7302(3) 0.0553(3) 0.2844(2) 1.000 0.0344(17) . .
C23 C Uani 0.7797(3) -0.0022(3) 0.2617(2) 1.000 0.0335(17) . .
C24 C Uani 0.7822(3) -0.0055(3) 0.2067(2) 1.000 0.0338(17) . .
C25 C Uani 0.7371(3) 0.0543(3) 0.1724(2) 1.000 0.0369(17) . .
C26 C Uani 0.6875(3) 0.1134(3) 0.1929(2) 1.000 0.0336(17) . .
C27 C Uani 0.6417(3) 0.1811(3) 0.1543(2) 1.000 0.0374(17) . .
C28 C Uani 0.8289(3) -0.0720(3) 0.1872(2) 1.000 0.0361(17) . .
C29 C Uani 0.8936(2) -0.1328(3) 0.1070(2) 1.000 0.0364(17) . .
C30 C Uani 0.9842(2) -0.1483(3) 0.0930(2) 1.000 0.0388(17) . .
C31 C Uani 1.0257(3) -0.2132(3) 0.0699(3) 1.000 0.050(2) . .
C32 C Uani 0.5580(3) 0.1475(3) 0.3210(2) 1.000 0.066(3) . .
C33 C Uani 0.4860(2) 0.1644(4) 0.2993(3) 1.000 0.076(3) . .
C34 C Uani 0.4376(5) 0.1273(6) 0.2373(4) 1.000 0.156(7) . .
C35 C Uani 0.4595(9) 0.0694(8) 0.2085(6) 1.000 0.211(10) . .
C41 C Uani 0.6209(2) 0.3089(3) 0.1607(2) 1.000 0.0341(17) . .
C42 C Uani 0.6728(3) 0.2461(3) 0.1433(2) 1.000 0.0323(17) . .
C43 C Uani 0.7542(3) 0.2453(3) 0.1162(2) 1.000 0.0329(17) . .
C44 C Uani 0.7850(3) 0.3031(3) 0.1076(2) 1.000 0.0316(17) . .
C45 C Uani 0.7335(3) 0.3624(3) 0.1290(2) 1.000 0.0346(17) . .
C46 C Uani 0.6514(3) 0.3657(3) 0.1559(2) 1.000 0.0336(17) . .
C47 C Uani 0.5994(3) 0.4291(3) 0.1815(3) 1.000 0.0418(19) . .
C48 C Uani 0.8729(3) 0.3022(3) 0.0800(2) 1.000 0.0334(17) . .
C49 C Uani 0.9719(3) 0.3777(3) 0.0361(3) 1.000 0.057(2) . .
C50 C Uani 0.9725(5) 0.4253(4) 0.0688(4) 1.000 0.094(4) . .
C51 C Uani 0.9495(6) 0.3946(7) 0.1334(4) 1.000 0.160(8) . .
C52 C Uani 0.4872(2) 0.3467(4) 0.1469(2) 1.000 0.077(3) . .
C53 C Uani 0.4038(2) 0.3764(4) 0.1786(3) 1.000 0.090(3) . .
C54A C Uiso 0.2896(6) 0.3406(7) 0.2603(6) 0.685(4) 0.172(8) . .
C55A C Uiso 0.2784(9) 0.2845(9) 0.3169(5) 0.685(4) 0.155(7) . .
C61 C Uani 0.6353(3) 0.3804(3) 0.2804(2) 1.000 0.0402(17) . .
C62 C Uani 0.6376(3) 0.4325(3) 0.2254(2) 1.000 0.0391(17) . .
C63 C Uani 0.6824(3) 0.4830(3) 0.2100(2) 1.000 0.0406(17) . .
C64 C Uani 0.7254(3) 0.4807(3) 0.2479(3) 1.000 0.0426(19) . .
C65 C Uani 0.7258(3) 0.4260(3) 0.3002(2) 1.000 0.0406(17) . .
C66 C Uani 0.6821(3) 0.3744(3) 0.3165(2) 1.000 0.0385(17) . .
C67 C Uani 0.6898(3) 0.3090(3) 0.3691(2) 1.000 0.0414(17) . .
C68 C Uani 0.7714(4) 0.5368(3) 0.2317(3) 1.000 0.046(2) . .
C69 C Uani 0.7812(5) 0.6617(4) 0.1737(3) 1.000 0.079(3) . .
C70 C Uani 0.8414(5) 0.6574(6) 0.1166(3) 1.000 0.116(5) . .
C71 C Uani 0.8097(5) 0.6442(5) 0.0755(3) 1.000 0.088(3) . .
C72A C Uiso 0.5194(3) 0.3366(4) 0.3426(3) 0.685(4) 0.071(3) . .
C73A C Uiso 0.4468(3) 0.3466(4) 0.3237(5) 0.685(4) 0.110(5) . .
C74A C Uiso 0.3664(10) 0.4720(6) 0.3247(5) 0.685(4) 0.144(6) . .
C75A C Uiso 0.3281(12) 0.5373(7) 0.2837(8) 0.685(4) 0.184(9) . .
O62B O Uiso 0.4806(10) 0.4030(8) 0.3804(6) 0.315(4) 0.1020 . .
C14B C Uiso 0.5575(12) 0.0558(16) 0.466(2) 0.315(4) 0.1770 . .
C15B C Uiso 0.5008(18) 0.0186(14) 0.4649(16) 0.315(4) 0.1480 . .
C54B C Uiso 0.3288(14) 0.4590(19) 0.2422(16) 0.315(4) 0.1720 . .
C55B C Uiso 0.3355(18) 0.5235(16) 0.2525(17) 0.315(4) 0.1550 . .
C72B C Uiso 0.5675(7) 0.2945(6) 0.3557(3) 0.315(4) 0.0710 . .
C73B C Uiso 0.4829(8) 0.3314(10) 0.3815(6) 0.315(4) 0.1100 . .
C74B C Uiso 0.508(2) 0.4114(12) 0.4242(13) 0.315(4) 0.1440 . .
C75B C Uiso 0.507(3) 0.4887(14) 0.4105(18) 0.315(4) 0.1840 . .
O42B O Uiso 0.4035(7) 0.4313(8) 0.2024(8) 0.315(4) 0.1080 . .
O2B O Uiso 0.5104(6) 0.1199(10) 0.4856(11) 0.315(4) 0.1660 . .
S111 S Uani 0.46373(8) 1.19202(7) 0.04542(7) 1.000 0.0421(5) . .
S112 S Uani 0.79392(7) 1.10030(7) -0.00265(6) 1.000 0.0332(4) . .
S121 S Uani 0.61362(8) 0.89756(7) 0.10875(6) 1.000 0.0368(4) . .
S122 S Uani 0.84843(8) 0.80138(8) -0.07433(7) 1.000 0.0410(5) . .
O111 O Uani 0.4706(2) 1.03420(19) 0.09343(17) 1.000 0.0451(14) . .
O112 O Uani 0.8122(2) 1.1137(2) -0.06608(16) 1.000 0.0458(12) . .
O113 O Uani 0.8505(2) 1.0363(2) 0.02320(16) 1.000 0.0446(12) . .
O114 O Uani 0.7825(2) 1.1635(2) 0.01581(19) 1.000 0.0521(16) . .
O121 O Uani 0.50064(19) 0.86877(19) 0.05586(17) 1.000 0.0411(11) . .
O122 O Uani 0.8523(2) 0.8602(2) -0.12863(19) 1.000 0.0563(16) . .
O123 O Uani 0.8646(2) 0.7318(2) -0.08411(18) 1.000 0.0457(14) . .
O124 O Uani 0.8972(2) 0.8019(2) -0.03915(19) 1.000 0.0516(16) . .
C111 C Uani 0.5459(3) 1.0457(3) 0.0723(2) 1.000 0.0336(17) . .
C112 C Uani 0.5510(3) 1.1176(3) 0.0461(2) 1.000 0.0364(17) . .
C113 C Uani 0.6263(3) 1.1337(3) 0.0228(2) 1.000 0.0336(17) . .
C114 C Uani 0.6980(3) 1.0784(3) 0.0265(2) 1.000 0.0290(17) . .
C115 C Uani 0.6933(3) 1.0074(3) 0.0522(2) 1.000 0.0344(17) . .
C116 C Uani 0.6180(3) 0.9903(3) 0.0743(2) 1.000 0.0342(17) . .
C121 C Uani 0.5816(3) 0.8552(3) 0.0272(2) 1.000 0.0345(17) . .
C122 C Uani 0.6414(3) 0.8645(3) 0.0458(2) 1.000 0.0331(17) . .
C123 C Uani 0.7235(3) 0.8470(3) 0.0154(2) 1.000 0.0351(17) . .
C124 C Uani 0.7454(3) 0.8218(3) -0.0337(2) 1.000 0.0330(17) . .
C125 C Uani 0.6857(3) 0.8145(3) -0.0523(2) 1.000 0.0354(17) . .
C126 C Uani 0.3950(3) 1.1708(3) 0.0219(2) 1.000 0.0345(17) . .
S211 S Uani 0.14988(9) 0.45379(8) 0.36986(6) 1.000 0.0451(5) . .
S212 S Uani -0.07403(10) 0.66335(8) 0.25807(6) 1.000 0.0436(5) . .
S221 S Uani 0.00590(11) 0.71900(8) 0.42392(6) 1.000 0.0500(5) . .
S222 S Uani 0.08402(10) 0.66189(9) 0.62773(7) 1.000 0.0500(6) . .
O211 O Uani 0.1155(2) 0.5694(2) 0.43406(17) 1.000 0.0499(14) . .
O212 O Uani -0.1578(3) 0.6799(3) 0.29040(19) 1.000 0.0655(17) . .
O213 O Uani -0.0507(3) 0.72717(19) 0.21564(16) 1.000 0.0492(14) . .
O214 O Uani -0.0524(3) 0.6033(2) 0.23301(18) 1.000 0.0533(16) . .
O221 O Uani -0.1088(2) 0.6245(2) 0.49808(17) 1.000 0.0504(16) . .
O222 O Uani 0.1668(3) 0.6448(3) 0.5944(2) 1.000 0.0698(19) . .
O223 O Uani 0.0686(3) 0.6144(2) 0.68682(18) 1.000 0.0589(17) . .
O224 O Uani 0.0536(3) 0.7381(2) 0.62686(19) 1.000 0.0679(19) . .
C211 C Uani 0.0732(3) 0.5878(3) 0.3938(2) 1.000 0.0390(19) . .
C212 C Uani 0.0826(3) 0.5424(3) 0.3601(2) 1.000 0.0397(17) . .
C213 C Uani 0.0387(3) 0.5676(3) 0.3170(2) 1.000 0.0405(19) . .
C214 C Uani -0.0145(3) 0.6341(3) 0.3098(2) 1.000 0.0394(19) . .
C215 C Uani -0.0278(4) 0.6786(3) 0.3449(2) 1.000 0.0431(19) . .
C216 C Uani 0.0177(4) 0.6550(3) 0.3864(2) 1.000 0.0416(19) . .
C221 C Uani -0.0649(4) 0.6302(3) 0.5294(3) 1.000 0.0444(19) . .
C222 C Uani -0.0069(4) 0.6705(3) 0.4995(2) 1.000 0.0437(19) . .
C223 C Uani 0.0388(4) 0.6788(3) 0.5291(2) 1.000 0.0438(19) . .
C224 C Uani 0.0255(4) 0.6482(3) 0.5904(2) 1.000 0.0425(19) . .
C225 C Uani -0.0324(4) 0.6107(3) 0.6199(2) 1.000 0.0426(19) . .
C226 C Uani 0.0767(3) 0.4003(3) 0.4099(2) 1.000 0.0383(17) . .
S361 S Uiso 0.54030(14) 0.71337(13) 0.15864(10) 0.776(3) 0.0663(7) . .
O362 O Uiso 0.5905(4) 0.6471(3) 0.1888(3) 0.776(3) 0.095(2) . .
C363 C Uiso 0.5146(8) 0.6917(6) 0.1071(5) 0.776(3) 0.123(5) . .
C364 C Uiso 0.4433(5) 0.7298(7) 0.2062(5) 0.776(3) 0.120(5) . .
O366 O Uiso 0.5938(7) 0.6543(13) 0.1523(10) 0.224(3) 0.0950 . .
C367 C Uiso 0.4550(17) 0.693(2) 0.1263(11) 0.224(3) 0.1230 . .
C368 C Uiso 0.4642(17) 0.7179(19) 0.2194(16) 0.224(3) 0.1200 . .
S365 S Uiso 0.5087(5) 0.6524(4) 0.1803(4) 0.224(3) 0.0660 . .
S371 S Uiso 0.2266(2) 0.17708(17) 0.59072(14) 0.797(5) 0.0990(11) . .
O372 O Uiso 0.1713(4) 0.1616(3) 0.6492(2) 0.797(5) 0.076(2) . .
C373 C Uiso 0.2468(7) 0.2600(4) 0.5769(5) 0.797(5) 0.108(4) . .
C374 C Uiso 0.3233(5) 0.1209(7) 0.5934(6) 0.797(5) 0.167(7) . .
O376 O Uiso 0.1998(12) 0.1626(13) 0.6570(9) 0.203(5) 0.0760 . .
C377 C Uiso 0.275(2) 0.2655(11) 0.6019(16) 0.203(5) 0.1080 . .
C378 C Uiso 0.273(3) 0.179(3) 0.5461(8) 0.203(5) 0.1670 . .
S375 S Uiso 0.2762(7) 0.1752(7) 0.6154(5) 0.203(5) 0.0990 . .
S301 S Uani 0.97164(8) 0.02975(7) 0.13788(6) 1.000 0.0391(5) . .
O302 O Uani 0.9263(2) 0.09602(19) 0.16094(16) 1.000 0.0395(12) . .
C303 C Uani 0.9988(4) 0.0640(3) 0.0600(2) 1.000 0.052(2) . .
C304 C Uani 1.0718(4) 0.0030(3) 0.1477(3) 1.000 0.060(3) . .
S311 S Uani 0.32547(9) 0.93449(9) 0.16263(7) 1.000 0.0551(6) . .
O312 O Uani 0.4177(2) 0.9138(2) 0.15598(16) 1.000 0.0438(12) . .
C313 C Uani 0.2873(5) 1.0105(5) 0.1902(4) 1.000 0.085(3) . .
C314 C Uani 0.3121(4) 0.9766(4) 0.0916(3) 1.000 0.059(2) . .
S321 S Uani 0.23918(11) 0.45050(10) 0.52652(7) 1.000 0.0579(6) . .
O322 O Uani 0.2246(2) 0.4473(2) 0.47187(18) 1.000 0.0541(17) . .
C323 C Uani 0.2578(6) 0.5380(5) 0.5068(4) 1.000 0.096(4) . .
C324 C Uani 0.1418(4) 0.4708(4) 0.5750(3) 1.000 0.070(3) . .
S331 S Uani 0.28175(13) 0.44679(11) -0.02027(9) 1.000 0.0754(8) . .
O332 O Uani 0.2013(3) 0.4968(3) -0.0124(3) 1.000 0.090(2) . .
C333 C Uani 0.3372(6) 0.4842(5) -0.0065(5) 1.000 0.127(4) . .
C334 C Uani 0.2776(6) 0.3745(4) 0.0453(4) 1.000 0.101(4) . .
S341 S Uani 0.14428(13) 0.52602(13) 0.16391(10) 1.000 0.0819(9) . .
O342 O Uani 0.2318(3) 0.4963(4) 0.1345(3) 1.000 0.103(3) . .
C343 C Uani 0.0948(6) 0.5757(6) 0.1079(4) 1.000 0.121(4) . .
C344 C Uani 0.0985(7) 0.4561(6) 0.1928(6) 1.000 0.156(6) . .
S351 S Uani 0.16597(16) 0.71621(14) 0.24262(11) 1.000 0.0981(10) . .
O352 O Uani 0.2464(5) 0.7283(5) 0.2311(3) 1.000 0.145(4) . .
C353 C Uani 0.1004(7) 0.8028(5) 0.2260(5) 1.000 0.119(5) . .
C354 C Uani 0.1659(7) 0.6947(7) 0.1828(6) 1.000 0.140(6) . .
O99 O Uani 0.3152(6) 0.7900(7) 0.1162(5) 0.776(3) 0.190(6) . .
H11B H Uiso 1.08100 0.13410 0.34400 1.000 0.5320 calc R
H11A H Uiso 1.17750 0.10100 0.33360 1.000 0.5320 calc R
H12B H Uiso 0.66040 0.09010 0.46300 1.000 0.0830 calc R
H11C H Uiso 1.13880 0.18470 0.33260 1.000 0.5320 calc R
H12A H Uiso 0.67620 0.16020 0.46830 1.000 0.0830 calc R
H14A H Uiso 0.45120 0.24610 0.56730 0.685(4) 0.2120 calc R
H14B H Uiso 0.41540 0.26330 0.51230 0.685(4) 0.2120 calc R
H15A H Uiso 0.39830 0.37070 0.53490 0.685(4) 0.2220 calc R
H15B H Uiso 0.45650 0.37130 0.47030 0.685(4) 0.2220 calc R
H15C H Uiso 0.49490 0.35390 0.52380 0.685(4) 0.2220 calc R
H22 H Uiso 0.83340 -0.02720 0.10660 1.000 0.0420 calc R
H23 H Uiso 0.81320 -0.04100 0.28430 1.000 0.0400 calc R
H25 H Uiso 0.74080 0.05430 0.13380 1.000 0.0430 calc R
H27A H Uiso 0.64920 0.17240 0.11630 1.000 0.0450 calc R
H27B H Uiso 0.58260 0.19110 0.17390 1.000 0.0450 calc R
H29A H Uiso 0.87800 -0.12450 0.07070 1.000 0.0440 calc R
H29B H Uiso 0.87640 -0.17630 0.13570 1.000 0.0440 calc R
H30A H Uiso 1.00220 -0.10560 0.06350 1.000 0.0470 calc R
H13A H Uiso 0.51680 0.15790 0.47360 0.685(4) 0.1420 calc R
H13B H Uiso 0.54810 0.13030 0.53220 0.685(4) 0.1420 calc R
H2 H Uiso 0.97340 0.23740 0.29930 1.000 0.0590 calc R
H3 H Uiso 0.84330 0.28460 0.30380 1.000 0.0450 calc R
H5 H Uiso 0.87540 0.08990 0.28160 1.000 0.0420 calc R
H7A H Uiso 0.67710 0.06760 0.36890 1.000 0.0430 calc R
H7B H Uiso 0.76770 0.01570 0.36160 1.000 0.0430 calc R
H9A H Uiso 1.08710 0.27060 0.24310 1.000 0.0930 calc R
H9B H Uiso 1.08850 0.23500 0.19540 1.000 0.0930 calc R
H10A H Uiso 1.19780 0.17280 0.23750 1.000 0.1830 calc R
H10B H Uiso 1.14100 0.12130 0.24880 1.000 0.1830 calc R
H35B H Uiso 0.45930 0.02270 0.23830 1.000 0.3210 calc R
H35C H Uiso 0.51400 0.06730 0.18150 1.000 0.3210 calc R
H42 H Uiso 0.85190 0.40110 0.04030 1.000 0.0520 calc R
H43 H Uiso 0.78980 0.20420 0.10320 1.000 0.0390 calc R
H45 H Uiso 0.75500 0.40090 0.12510 1.000 0.0410 calc R
H47A H Uiso 0.54340 0.42280 0.20140 1.000 0.0500 calc R
H47B H Uiso 0.59600 0.47490 0.14960 1.000 0.0500 calc R
H49A H Uiso 0.98790 0.40080 -0.00660 1.000 0.0680 calc R
H49B H Uiso 1.01260 0.33090 0.04500 1.000 0.0680 calc R
H50A H Uiso 1.02780 0.43320 0.05670 1.000 0.1130 calc R
H50B H Uiso 0.93400 0.47310 0.05800 1.000 0.1130 calc R
H51A H Uiso 0.95060 0.42820 0.15270 1.000 0.2390 calc R
H51B H Uiso 0.98830 0.34790 0.14440 1.000 0.2390 calc R
H51C H Uiso 0.89440 0.38750 0.14570 1.000 0.2390 calc R
H52A H Uiso 0.48700 0.31090 0.12890 1.000 0.0920 calc R
H52B H Uiso 0.50850 0.38630 0.11510 1.000 0.0920 calc R
H53A H Uiso 0.40410 0.41240 0.19650 0.685(4) 0.1080 calc R
H53B H Uiso 0.36900 0.40140 0.15070 0.685(4) 0.1080 calc R
H54A H Uiso 0.24850 0.34680 0.24010 0.685(4) 0.2060 calc R
H54B H Uiso 0.28210 0.38760 0.26730 0.685(4) 0.2060 calc R
H55A H Uiso 0.22700 0.30230 0.34380 0.685(4) 0.2320 calc R
H55B H Uiso 0.32380 0.27350 0.33400 0.685(4) 0.2320 calc R
H55C H Uiso 0.27680 0.24040 0.31040 0.685(4) 0.2320 calc R
H62 H Uiso 0.69130 0.61130 0.19760 1.000 0.0660 calc R
H63 H Uiso 0.68400 0.51930 0.17360 1.000 0.0480 calc R
H65 H Uiso 0.75640 0.42390 0.32510 1.000 0.0480 calc R
H67A H Uiso 0.63530 0.30040 0.39140 1.000 0.0500 calc R
H67B H Uiso 0.71320 0.31770 0.39540 1.000 0.0500 calc R
H69A H Uiso 0.80930 0.66230 0.20100 1.000 0.0940 calc R
H69B H Uiso 0.73910 0.70820 0.16760 1.000 0.0940 calc R
H70A H Uiso 0.87860 -0.17250 0.21530 1.000 0.0690 calc R
H70B H Uiso 0.83710 -0.13340 0.26360 1.000 0.0690 calc R
H70C H Uiso 0.98010 0.23850 0.07030 1.000 0.0560 calc R
H70D H Uiso 0.91290 0.19920 0.10570 1.000 0.0560 calc R
H70E H Uiso 1.04360 0.15480 0.19190 1.000 0.0620 calc R
H70F H Uiso 0.96520 0.13310 0.20420 1.000 0.0620 calc R
H70G H Uiso 0.85850 0.70330 0.09790 1.000 0.1390 calc R
H70H H Uiso 0.89020 0.61770 0.12390 1.000 0.1390 calc R
H71A H Uiso 0.86650 0.55210 0.23770 1.000 0.0810 calc R
H71B H Uiso 0.85760 0.47470 0.26760 1.000 0.0810 calc R
H71C H Uiso 0.85300 0.63940 0.03960 1.000 0.1320 calc R
H71D H Uiso 0.76380 0.68510 0.06570 1.000 0.1320 calc R
H71E H Uiso 0.79110 0.59950 0.09400 1.000 0.1320 calc R
H72A H Uiso 0.51270 0.37830 0.35670 0.685(4) 0.0850 calc R
H72B H Uiso 0.52570 0.29200 0.37540 0.685(4) 0.0850 calc R
H73A H Uiso 0.45980 0.31460 0.29830 0.685(4) 0.1320 calc R
H73B H Uiso 0.40230 0.33330 0.35850 0.685(4) 0.1320 calc R
H74A H Uiso 0.39680 0.48560 0.34340 0.685(4) 0.1730 calc R
H74B H Uiso 0.32380 0.44990 0.35600 0.685(4) 0.1730 calc R
H75A H Uiso 0.28980 0.57210 0.30560 0.685(4) 0.2760 calc R
H75B H Uiso 0.29860 0.52330 0.26500 0.685(4) 0.2760 calc R
H75C H Uiso 0.37040 0.55960 0.25350 0.685(4) 0.2760 calc R
H30B H Uiso 1.00050 -0.15620 0.12900 1.000 0.0470 calc R
H31A H Uiso 1.08500 -0.22180 0.06160 1.000 0.0750 calc R
H31B H Uiso 1.01100 -0.20490 0.03370 1.000 0.0750 calc R
H31C H Uiso 1.00850 -0.25560 0.09920 1.000 0.0750 calc R
H32A H Uiso 0.54510 0.17440 0.35030 1.000 0.0790 calc R
H32B H Uiso 0.57330 0.09490 0.34050 1.000 0.0790 calc R
H33A H Uiso 0.43670 0.16320 0.33270 1.000 0.0920 calc R
H33B H Uiso 0.47830 0.21380 0.27210 1.000 0.0920 calc R
H34A H Uiso 0.43680 0.17480 0.20750 1.000 0.1870 calc R
H34B H Uiso 0.38270 0.12970 0.26480 1.000 0.1870 calc R
H35A H Uiso 0.41970 0.07960 0.18640 1.000 0.3210 calc R
H13C H Uiso 0.55310 0.15210 0.53360 0.315(4) 0.1420 calc R
H13D H Uiso 0.52960 0.21510 0.47740 0.315(4) 0.1420 calc R
H14C H Uiso 0.59210 0.02300 0.49280 0.315(4) 0.2120 calc R
H14D H Uiso 0.59360 0.06940 0.42610 0.315(4) 0.2120 calc R
H15D H Uiso 0.53210 -0.02570 0.45240 0.315(4) 0.2220 calc R
H15E H Uiso 0.46800 0.05090 0.43730 0.315(4) 0.2220 calc R
H15F H Uiso 0.46480 0.00600 0.50430 0.315(4) 0.2220 calc R
H53C H Uiso 0.36780 0.39790 0.15150 0.315(4) 0.1080 calc R
H53D H Uiso 0.38270 0.33700 0.21080 0.315(4) 0.1080 calc R
H54C H Uiso 0.31930 0.42130 0.27990 0.315(4) 0.2060 calc R
H54D H Uiso 0.28220 0.47230 0.22510 0.315(4) 0.2060 calc R
H55D H Uiso 0.28500 0.54280 0.27940 0.315(4) 0.2320 calc R
H55E H Uiso 0.34470 0.56070 0.21500 0.315(4) 0.2320 calc R
H55F H Uiso 0.38140 0.50990 0.26980 0.315(4) 0.2320 calc R
H72C H Uiso 0.60490 0.29560 0.37610 0.315(4) 0.0850 calc R
H72D H Uiso 0.57110 0.24320 0.36070 0.315(4) 0.0850 calc R
H73C H Uiso 0.44630 0.33440 0.35870 0.315(4) 0.1320 calc R
H73D H Uiso 0.46380 0.30330 0.42250 0.315(4) 0.1320 calc R
H74C H Uiso 0.56400 0.38050 0.42420 0.315(4) 0.1730 calc R
H74D H Uiso 0.47170 0.39630 0.46360 0.315(4) 0.1730 calc R
H75D H Uiso 0.54410 0.49260 0.42930 0.315(4) 0.2760 calc R
H75E H Uiso 0.45150 0.51620 0.42540 0.315(4) 0.2760 calc R
H75F H Uiso 0.52470 0.50840 0.36790 0.315(4) 0.2760 calc R
H111 H Uiso 0.47420 0.98950 0.10810 1.000 0.0680 calc R
H113 H Uiso 0.62930 1.18260 0.00420 1.000 0.0410 calc R
H115 H Uiso 0.74180 0.96970 0.05480 1.000 0.0410 calc R
H121 H Uiso 0.49350 0.88340 0.08500 1.000 0.0620 calc R
H123 H Uiso 0.76410 0.85220 0.02840 1.000 0.0420 calc R
H125 H Uiso 0.70080 0.79890 -0.08680 1.000 0.0420 calc R
H211 H Uiso 0.14700 0.52780 0.43500 1.000 0.0750 calc R
H213 H Uiso 0.04640 0.53790 0.29280 1.000 0.0490 calc R
H215 H Uiso -0.06690 0.72420 0.34080 1.000 0.0520 calc R
H221 H Uiso -0.14260 0.60030 0.52060 1.000 0.0760 calc R
H223 H Uiso 0.07940 0.70510 0.50840 1.000 0.0530 calc R
H225 H Uiso -0.04260 0.59170 0.66140 1.000 0.0510 calc R
H36H H Uiso 0.42310 0.68600 0.22110 0.776(3) 0.1800 calc R
H36I H Uiso 0.40620 0.76980 0.18510 0.776(3) 0.1800 calc R
H36G H Uiso 0.44620 0.74270 0.23930 0.776(3) 0.1800 calc R
H36A H Uiso 0.56360 0.68040 0.07590 0.776(3) 0.1840 calc R
H36B H Uiso 0.47440 0.73310 0.09010 0.776(3) 0.1840 calc R
H36C H Uiso 0.49150 0.64950 0.12650 0.776(3) 0.1840 calc R
H36D H Uiso 0.47890 0.66720 0.09580 0.224(3) 0.1840 calc R
H36E H Uiso 0.45820 0.74390 0.10860 0.224(3) 0.1840 calc R
H36F H Uiso 0.39770 0.69180 0.14390 0.224(3) 0.1840 calc R
H36J H Uiso 0.46920 0.69570 0.25990 0.224(3) 0.1800 calc R
H36K H Uiso 0.40640 0.73750 0.21960 0.224(3) 0.1800 calc R
H36L H Uiso 0.49200 0.75720 0.20070 0.224(3) 0.1800 calc R
H37H H Uiso 0.33630 0.12010 0.62830 0.797(5) 0.2510 calc R
H37I H Uiso 0.36350 0.13940 0.55810 0.797(5) 0.2510 calc R
H37G H Uiso 0.32470 0.07170 0.59530 0.797(5) 0.2510 calc R
H37A H Uiso 0.19650 0.29870 0.57540 0.797(5) 0.1630 calc R
H37B H Uiso 0.28740 0.26930 0.53920 0.797(5) 0.1630 calc R
H37C H Uiso 0.26800 0.25850 0.60830 0.797(5) 0.1630 calc R
H37D H Uiso 0.24290 0.28220 0.63720 0.203(5) 0.1630 calc R
H37E H Uiso 0.25030 0.29540 0.56920 0.203(5) 0.1630 calc R
H37F H Uiso 0.33090 0.26980 0.59190 0.203(5) 0.1630 calc R
H37J H Uiso 0.29200 0.12930 0.54130 0.203(5) 0.2510 calc R
H37K H Uiso 0.30920 0.20820 0.51590 0.203(5) 0.2510 calc R
H37L H Uiso 0.21740 0.20020 0.54200 0.203(5) 0.2510 calc R
H30C H Uiso 0.94970 0.08180 0.04550 1.000 0.0770 calc R
H30D H Uiso 1.03740 0.02530 0.04250 1.000 0.0770 calc R
H30E H Uiso 1.02420 0.10400 0.04920 1.000 0.0770 calc R
H30F H Uiso 1.06960 -0.01790 0.18960 1.000 0.0890 calc R
H30G H Uiso 1.09430 0.04550 0.13260 1.000 0.0890 calc R
H30H H Uiso 1.10660 -0.03320 0.12620 1.000 0.0890 calc R
H31D H Uiso 0.29000 0.99560 0.23110 1.000 0.1270 calc R
H31E H Uiso 0.23050 1.03280 0.18830 1.000 0.1270 calc R
H31F H Uiso 0.32000 1.04570 0.16670 1.000 0.1270 calc R
H31G H Uiso 0.33110 0.94020 0.06970 1.000 0.0880 calc R
H31H H Uiso 0.34360 1.01320 0.07160 1.000 0.0880 calc R
H31I H Uiso 0.25420 1.00000 0.09390 1.000 0.0880 calc R
H32C H Uiso 0.31110 0.53850 0.47860 1.000 0.1430 calc R
H32D H Uiso 0.25720 0.54850 0.54210 1.000 0.1430 calc R
H32E H Uiso 0.21520 0.57500 0.48900 1.000 0.1430 calc R
H32F H Uiso 0.12000 0.42780 0.59180 1.000 0.1050 calc R
H32G H Uiso 0.10500 0.51060 0.55340 1.000 0.1050 calc R
H32H H Uiso 0.14630 0.48530 0.60660 1.000 0.1050 calc R
H33C H Uiso 0.34850 0.52620 -0.03950 1.000 0.1900 calc R
H33D H Uiso 0.38880 0.44880 -0.00110 1.000 0.1900 calc R
H33E H Uiso 0.30770 0.50000 0.02940 1.000 0.1900 calc R
H33F H Uiso 0.24640 0.34360 0.04530 1.000 0.1520 calc R
H33G H Uiso 0.25100 0.39440 0.07940 1.000 0.1520 calc R
H33H H Uiso 0.33310 0.34580 0.04730 1.000 0.1520 calc R
H34D H Uiso 0.11980 0.42160 0.22600 1.000 0.2350 calc R
H34E H Uiso 0.11000 0.43160 0.16270 1.000 0.2350 calc R
H34F H Uiso 0.03940 0.47500 0.20630 1.000 0.2350 calc R
H34G H Uiso 0.11310 0.62030 0.08660 1.000 0.1810 calc R
H34H H Uiso 0.03570 0.58810 0.12500 1.000 0.1810 calc R
H34I H Uiso 0.10770 0.54650 0.08070 1.000 0.1810 calc R
H35D H Uiso 0.20170 0.64620 0.18200 1.000 0.2100 calc R
H35E H Uiso 0.18560 0.73030 0.14680 1.000 0.2100 calc R
H35F H Uiso 0.11030 0.69530 0.18540 1.000 0.2100 calc R
H35G H Uiso 0.08920 0.82640 0.25670 1.000 0.1780 calc R
H35H H Uiso 0.04910 0.79850 0.22400 1.000 0.1780 calc R
H35I H Uiso 0.12620 0.83190 0.18810 1.000 0.1780 calc R
H99A H Uiso 0.29490 0.77150 0.15070 0.776(3) 0.2850 . R
H99B H Uiso 0.27790 0.81820 0.10170 0.776(3) 0.2850 . R

loop_
_atom_type_symbol
_atom_type_description
_atom_type_scat_dispersion_real
_atom_type_scat_dispersion_imag
_atom_type_scat_source
S S 0.1246 0.1234 'International Tables Vol C Tables 4.2.6.8 and 6.1.1.4'
O O 0.0106 0.0060 'International Tables Vol C Tables 4.2.6.8 and 6.1.1.4'
N N 0.0061 0.0033 'International Tables Vol C Tables 4.2.6.8 and 6.1.1.4'
H H 0.0000 0.0000 'International Tables Vol C Tables 4.2.6.8 and 6.1.1.4'
C C 0.0033 0.0016 'International Tables Vol C Tables 4.2.6.8 and 6.1.1.4'

loop_
_geom_angle_atom_site_label_1
_geom_angle_atom_site_label_2
_geom_angle_atom_site_label_3
_geom_angle
_geom_angle_site_symmetry_1
_geom_angle_site_symmetry_2
_geom_angle_site_symmetry_3
_geom_angle_publ_flag
C112 S111 C126 106.9(3) . . . yes
O113 S112 C114 104.9(3) . . . yes
O114 S112 C114 105.4(3) . . . yes
O113 S112 O114 113.6(2) . . . yes
O112 S112 O113 112.2(2) . . . yes
O112 S112 O114 113.9(2) . . . yes
O112 S112 C114 105.9(2) . . . yes
C116 S121 C122 100.8(2) . . . yes
O124 S122 C124 106.5(3) . . . yes
O122 S122 O124 112.0(3) . . . yes
O123 S122 C124 106.6(3) . . . yes
O122 S122 O123 112.8(3) . . . yes
O122 S122 C124 104.5(3) . . . yes
O123 S122 O124 113.7(3) . . . yes
C212 S211 C226 99.8(3) . . . yes
O214 S212 C214 105.7(3) . . . yes
O212 S212 O213 111.8(3) . . . yes
O212 S212 O214 113.4(3) . . . yes
O213 S212 O214 113.0(2) . . . yes
O213 S212 C214 105.7(3) . . . yes
O212 S212 C214 106.5(3) . . . yes
C216 S221 C222 105.8(3) . . . yes
O222 S222 C224 105.8(3) . . . yes
O222 S222 O224 112.4(3) . . . yes
O222 S222 O223 113.8(3) . . . yes
O223 S222 C224 106.6(3) . . . yes
O224 S222 C224 105.2(3) . . . yes
O223 S222 O224 112.3(3) . . . yes
C363 S361 C364 98.0(6) . . . yes
O362 S361 C363 107.3(5) . . . yes
O362 S361 C364 107.9(5) . . . yes
C367 S365 C368 98.3(17) . . . yes
O366 S365 C368 107.9(16) . . . yes
O366 S365 C367 108.1(14) . . . yes
O372 S371 C373 108.3(5) . . . yes
O372 S371 C374 108.8(6) . . . yes
C373 S371 C374 98.9(6) . . . yes
O376 S375 C377 108.4(18) . . . yes
C377 S375 C378 98(2) . . . yes
O376 S375 C378 108(2) . . . yes
O302 S301 C303 105.3(2) . . . yes
O302 S301 C304 106.8(3) . . . yes
C303 S301 C304 97.0(3) . . . yes
O312 S311 C314 106.0(3) . . . yes
O312 S311 C313 104.8(4) . . . yes
C313 S311 C314 99.1(4) . . . yes
O322 S321 C323 104.3(4) . . . yes
C323 S321 C324 96.3(4) . . . yes
O322 S321 C324 106.2(3) . . . yes
C333 S331 C334 96.4(5) . . . yes
O332 S331 C333 103.8(5) . . . yes
O332 S331 C334 105.6(4) . . . yes
O342 S341 C343 106.6(5) . . . yes
O342 S341 C344 107.2(5) . . . yes
C343 S341 C344 98.2(6) . . . yes
O352 S351 C353 105.6(6) . . . yes
O352 S351 C354 107.1(6) . . . yes
C353 S351 C354 94.3(6) . . . yes
C1 O1 C12 114.2(4) . . . yes
C13 O2A C14A 118.6(10) . . . yes
C13 O2B C14B 117.4(17) . . . yes
C21 O21 C32 114.3(4) . . . yes
C33 O22 C34 116.1(7) . . . yes
C41 O41 C52 115.2(3) . . . yes
C53 O42A C54A 116.5(9) . . . yes
C53 O42B C54B 117.3(17) . . . yes
C61 O61 C72A 115.2(5) . . . yes
C61 O61 C72B 115.5(6) . . . yes
C73A O62A C74A 118.5(8) . . . yes
C73B O62B C74B 118.9(16) . . . yes
C111 O111 H111 109.00 . . . no
C121 O121 H121 109.00 . . . no
C211 O211 H211 109.00 . . . no
C221 O221 H221 110.00 . . . no
C8 N2 C9 124.9(5) . . . yes
C28 N22 C29 124.4(4) . . . yes
C48 N42 C49 126.0(5) . . . yes
C68 N62 C69 126.0(7) . . . yes
C8 N1 H70E 120.00 . . . no
H70E N1 H70F 120.00 . . . no
C8 N1 H70F 120.00 . . . no
C8 N2 H2 118.00 . . . no
C9 N2 H2 118.00 . . . no
H70A N21 H70B 120.00 . . . no
C28 N21 H70B 120.00 . . . no
C28 N21 H70A 120.00 . . . no
C29 N22 H22 118.00 . . . no
C28 N22 H22 118.00 . . . no
H70C N41 H70D 120.00 . . . no
C48 N41 H70D 120.00 . . . no
C48 N41 H70C 120.00 . . . no
C49 N42 H42 117.00 . . . no
C48 N42 H42 117.00 . . . no
C68 N61 H71A 120.00 . . . no
H71A N61 H71B 120.00 . . . no
C68 N61 H71B 120.00 . . . no
C68 N62 H62 117.00 . . . no
C69 N62 H62 117.00 . . . no
O1 C1 C6 119.3(5) . . . yes
O1 C1 C2 118.9(5) . . . yes
C2 C1 C6 121.8(5) . . . no
C1 C2 C3 118.0(5) . . . no
C1 C2 C67 121.6(5) . . . no
C3 C2 C67 120.3(5) . . . no
C2 C3 C4 121.5(5) . . . no
C3 C4 C5 118.6(5) . . . no
C3 C4 C8 120.2(5) . . . no
C5 C4 C8 121.2(5) . . . no
C4 C5 C6 122.3(5) . . . no
C1 C6 C7 121.3(5) . . . no
C1 C6 C5 117.5(5) . . . no
C5 C6 C7 121.2(5) . . . no
C6 C7 C22 111.5(4) . . . no
N2 C8 C4 119.0(5) . . . yes
N1 C8 N2 121.9(6) . . . yes
N1 C8 C4 119.1(5) . . . yes
N2 C9 C10 112.4(7) . . . yes
C9 C10 C11 113.7(13) . . . no
O1 C12 C13 107.8(5) . . . yes
O2B C13 C12 107.7(10) . . . yes
O2A C13 C12 106.7(7) . . . yes
O2A C14A C15A 108.6(13) . . . yes
O2B C14B C15B 109(2) . . . yes
C14B C15B C15B 84(3) . . 2_656 no
O21 C21 C26 117.6(4) . . . yes
O21 C21 C22 120.9(4) . . . yes
C22 C21 C26 121.4(4) . . . no
C7 C22 C23 121.8(5) . . . no
C21 C22 C23 117.8(4) . . . no
C7 C22 C21 120.4(5) . . . no
C22 C23 C24 122.2(5) . . . no
C23 C24 C25 118.0(5) . . . no
C23 C24 C28 120.1(5) . . . no
C25 C24 C28 121.8(5) . . . no
C24 C25 C26 121.8(5) . . . no
C21 C26 C25 118.1(5) . . . no
C25 C26 C27 122.1(4) . . . no
C21 C26 C27 119.8(5) . . . no
C26 C27 C42 110.6(5) . . . no
N21 C28 N22 121.2(5) . . . yes
N21 C28 C24 119.0(4) . . . yes
N22 C28 C24 119.8(5) . . . yes
N22 C29 C30 114.8(5) . . . yes
C29 C30 C31 112.0(5) . . . no
O21 C32 C33 109.8(4) . . . yes
O22 C33 C32 109.3(6) . . . yes
O22 C34 C35 108.8(10) . . . yes
O41 C41 C46 119.0(5) . . . yes
O41 C41 C42 119.4(5) . . . yes
C42 C41 C46 121.5(5) . . . no
C41 C42 C43 117.8(5) . . . no
C27 C42 C41 121.7(5) . . . no
C27 C42 C43 120.5(5) . . . no
C42 C43 C44 121.7(5) . . . no
C43 C44 C45 119.3(5) . . . no
C45 C44 C48 118.2(5) . . . no
C43 C44 C48 122.3(5) . . . no
C44 C45 C46 120.8(5) . . . no
C45 C46 C47 118.6(5) . . . no
C41 C46 C47 122.7(5) . . . no
C41 C46 C45 118.7(5) . . . no
C46 C47 C62 109.1(5) . . . no
N41 C48 N42 122.9(5) . . . yes
N41 C48 C44 119.2(5) . . . yes
N42 C48 C44 117.9(5) . . . yes
N42 C49 C50 112.0(6) . . . yes
C49 C50 C51 112.9(8) . . . no
O41 C52 C53 110.1(4) . . . yes
O42B C53 C52 109.7(8) . . . yes
O42A C53 C52 110.3(7) . . . yes
O42A C54A C55A 109.3(11) . . . yes
O42B C54B C55B 109(3) . . . yes
C62 C61 C66 121.8(5) . . . no
O61 C61 C62 116.9(5) . . . yes
O61 C61 C66 121.0(5) . . . yes
C47 C62 C61 121.0(5) . . . no
C47 C62 C63 120.6(5) . . . no
C61 C62 C63 118.1(5) . . . no
C62 C63 C64 120.5(5) . . . no
C63 C64 C65 119.9(6) . . . no
C65 C64 C68 120.1(6) . . . no
C63 C64 C68 120.1(6) . . . no
C64 C65 C66 120.8(5) . . . no
C61 C66 C67 119.4(5) . . . no
C61 C66 C65 118.5(5) . . . no
C65 C66 C67 121.9(5) . . . no
C2 C67 C66 108.7(4) . . . no
N61 C68 C64 120.0(6) . . . yes
N62 C68 C64 117.0(7) . . . yes
N61 C68 N62 123.0(7) . . . yes
N62 C69 C70 114.6(7) . . . yes
C69 C70 C71 113.4(8) . . . no
O61 C72A C73A 110.0(6) . . . yes
O61 C72B C73B 109.2(9) . . . yes
O62A C73A C72A 109.5(7) . . . yes
O62B C73B C72B 109.2(14) . . . yes
O62A C74A C75A 108.5(10) . . . yes
O62B C74B C75B 109(3) . . . yes
C4 C3 H3 119.00 . . . no
C2 C3 H3 119.00 . . . no
C6 C5 H5 119.00 . . . no
C4 C5 H5 119.00 . . . no
C6 C7 H7A 109.00 . . . no
C22 C7 H7A 109.00 . . . no
C6 C7 H7B 109.00 . . . no
C22 C7 H7B 109.00 . . . no
H7A C7 H7B 108.00 . . . no
C10 C9 H9A 109.00 . . . no
N2 C9 H9B 109.00 . . . no
C10 C9 H9B 109.00 . . . no
H9A C9 H9B 108.00 . . . no
N2 C9 H9A 109.00 . . . no
H10A C10 H10B 108.00 . . . no
C11 C10 H10B 109.00 . . . no
C9 C10 H10A 109.00 . . . no
C11 C10 H10A 109.00 . . . no
C9 C10 H10B 109.00 . . . no
C10 C11 H11B 110.00 . . . no
C10 C11 H11C 109.00 . . . no
C10 C11 H11A 110.00 . . . no
H11B C11 H11C 109.00 . . . no
H11A C11 H11C 109.00 . . . no
H11A C11 H11B 110.00 . . . no
O1 C12 H12B 110.00 . . . no
O1 C12 H12A 110.00 . . . no
H12A C12 H12B 109.00 . . . no
C13 C12 H12A 110.00 . . . no
C13 C12 H12B 110.00 . . . no
C12 C13 H13B 110.00 . . . no
O2A C13 H13B 110.00 . . . no
H13A C13 H13B 109.00 . . . no
C12 C13 H13A 110.00 . . . no
H13C C13 H13D 108.00 . . . no
O2B C13 H13C 110.00 . . . no
C12 C13 H13C 110.00 . . . no
C12 C13 H13D 110.00 . . . no
O2B C13 H13D 110.00 . . . no
O2A C13 H13A 110.00 . . . no
O2A C14A H14A 110.00 . . . no
C15A C14A H14B 110.00 . . . no
O2A C14A H14B 110.00 . . . no
H14A C14A H14B 108.00 . . . no
C15A C14A H14A 110.00 . . . no
C15B C14B H14D 110.00 . . . no
H14C C14B H15F 68.00 . . 2_656 no
H14D C14B H15F 130.00 . . 2_656 no
O2B C14B H14C 110.00 . . . no
H14C C14B H14D 108.00 . . . no
O2B C14B H14D 110.00 . . . no
O2B C14B H15F 118.00 . . 2_656 no
C15B C14B H14C 110.00 . . . no
C15B C14B H15F 43.00 . . 2_656 no
C14A C15A H15A 110.00 . . . no
H15A C15A H15C 109.00 . . . no
H15A C15A H15B 109.00 . . . no
C14A C15A H15C 109.00 . . . no
H15B C15A H15C 109.00 . . . no
C14A C15A H15B 110.00 . . . no
C14B C15B H15F 61.00 . . 2_656 no
H15E C15B H15F 168.00 . . 2_656 no
H15E C15B H15F 109.00 . . . no
C15B C15B H15F 36.00 2_656 . . no
H15D C15B H15F 110.00 . . . no
H15D C15B H15F 81.00 . . 2_656 no
C14B C15B H15F 109.00 . . . no
C15B C15B H15E 145.00 2_656 . . no
C15B C15B H15D 96.00 2_656 . . no
C14B C15B H15E 109.00 . . . no
C15B C15B H15F 34.00 2_656 . 2_656 no
H15D C15B H15E 109.00 . . . no
C14B C15B H15D 110.00 . . . no
H15F C15B H15F 70.00 . . 2_656 no
C22 C23 H23 119.00 . . . no
C24 C23 H23 119.00 . . . no
C26 C25 H25 119.00 . . . no
C24 C25 H25 119.00 . . . no
C42 C27 H27B 110.00 . . . no
H27A C27 H27B 108.00 . . . no
C42 C27 H27A 109.00 . . . no
C26 C27 H27A 110.00 . . . no
C26 C27 H27B 110.00 . . . no
C30 C29 H29A 109.00 . . . no
H29A C29 H29B 108.00 . . . no
N22 C29 H29A 109.00 . . . no
N22 C29 H29B 109.00 . . . no
C30 C29 H29B 109.00 . . . no
C29 C30 H30A 109.00 . . . no
C29 C30 H30B 109.00 . . . no
H30A C30 H30B 108.00 . . . no
C31 C30 H30A 109.00 . . . no
C31 C30 H30B 109.00 . . . no
H31B C31 H31C 110.00 . . . no
H31A C31 H31B 109.00 . . . no
C30 C31 H31A 109.00 . . . no
C30 C31 H31C 109.00 . . . no
C30 C31 H31B 109.00 . . . no
H31A C31 H31C 109.00 . . . no
C33 C32 H32A 110.00 . . . no
O21 C32 H32A 110.00 . . . no
C33 C32 H32B 110.00 . . . no
H32A C32 H32B 108.00 . . . no
O21 C32 H32B 110.00 . . . no
O22 C33 H33A 110.00 . . . no
H33A C33 H33B 108.00 . . . no
C32 C33 H33B 110.00 . . . no
O22 C33 H33B 110.00 . . . no
C32 C33 H33A 110.00 . . . no
C35 C34 H34B 110.00 . . . no
O22 C34 H34B 110.00 . . . no
O22 C34 H34A 110.00 . . . no
C35 C34 H34A 110.00 . . . no
H34A C34 H34B 108.00 . . . no
H35B C35 H35C 109.00 . . . no
H35A C35 H35B 109.00 . . . no
C34 C35 H35B 110.00 . . . no
C34 C35 H35C 110.00 . . . no
C34 C35 H35A 109.00 . . . no
H35A C35 H35C 109.00 . . . no
C42 C43 H43 119.00 . . . no
C44 C43 H43 119.00 . . . no
C44 C45 H45 120.00 . . . no
C46 C45 H45 120.00 . . . no
H47A C47 H47B 108.00 . . . no
C62 C47 H47B 110.00 . . . no
C62 C47 H47A 110.00 . . . no
C46 C47 H47A 110.00 . . . no
C46 C47 H47B 110.00 . . . no
N42 C49 H49B 109.00 . . . no
N42 C49 H49A 109.00 . . . no
C50 C49 H49A 109.00 . . . no
H49A C49 H49B 108.00 . . . no
C50 C49 H49B 109.00 . . . no
C51 C50 H50A 109.00 . . . no
C49 C50 H50B 109.00 . . . no
H50A C50 H50B 108.00 . . . no
C51 C50 H50B 109.00 . . . no
C49 C50 H50A 109.00 . . . no
H51A C51 H51C 109.00 . . . no
C50 C51 H51A 109.00 . . . no
H51B C51 H51C 110.00 . . . no
C50 C51 H51C 109.00 . . . no
C50 C51 H51B 109.00 . . . no
H51A C51 H51B 110.00 . . . no
C53 C52 H52B 110.00 . . . no
O41 C52 H52B 110.00 . . . no
O41 C52 H52A 110.00 . . . no
H52A C52 H52B 108.00 . . . no
C53 C52 H52A 110.00 . . . no
C52 C53 H53C 110.00 . . . no
C52 C53 H53A 110.00 . . . no
H53A C53 H53B 108.00 . . . no
O42B C53 H53C 110.00 . . . no
C52 C53 H53B 110.00 . . . no
C52 C53 H53D 110.00 . . . no
O42A C53 H53A 110.00 . . . no
H53C C53 H53D 108.00 . . . no
O42A C53 H53B 110.00 . . . no
O42B C53 H53D 110.00 . . . no
C55A C54A H54B 110.00 . . . no
C55A C54A H54A 110.00 . . . no
O42A C54A H54A 110.00 . . . no
H54A C54A H54B 108.00 . . . no
O42A C54A H54B 110.00 . . . no
H54C C54B H54D 108.00 . . . no
O42B C54B H54C 110.00 . . . no
C55B C54B H54C 110.00 . . . no
C55B C54B H54D 110.00 . . . no
O42B C54B H54D 110.00 . . . no
C54A C55A H55B 110.00 . . . no
C54A C55A H55C 109.00 . . . no
H55B C55A H55C 109.00 . . . no
H55A C55A H55C 109.00 . . . no
H55A C55A H55B 110.00 . . . no
C54A C55A H55A 109.00 . . . no
C54B C55B H55D 110.00 . . . no
H55D C55B H55F 109.00 . . . no
H55E C55B H55F 109.00 . . . no
C54B C55B H55E 109.00 . . . no
H55D C55B H55E 109.00 . . . no
C54B C55B H55F 110.00 . . . no
C64 C63 H63 120.00 . . . no
C62 C63 H63 120.00 . . . no
C66 C65 H65 120.00 . . . no
C64 C65 H65 119.00 . . . no
C2 C67 H67B 110.00 . . . no
C66 C67 H67B 110.00 . . . no
H67A C67 H67B 108.00 . . . no
C2 C67 H67A 110.00 . . . no
C66 C67 H67A 110.00 . . . no
C70 C69 H69A 109.00 . . . no
H69A C69 H69B 107.00 . . . no
C70 C69 H69B 109.00 . . . no
N62 C69 H69A 109.00 . . . no
N62 C69 H69B 109.00 . . . no
C69 C70 H70H 109.00 . . . no
C69 C70 H70G 109.00 . . . no
H70G C70 H70H 108.00 . . . no
C71 C70 H70G 109.00 . . . no
C71 C70 H70H 109.00 . . . no
C70 C71 H71C 109.00 . . . no
C70 C71 H71E 110.00 . . . no
H71C C71 H71E 109.00 . . . no
C70 C71 H71D 109.00 . . . no
H71C C71 H71D 110.00 . . . no
H71D C71 H71E 109.00 . . . no
O61 C72A H72B 110.00 . . . no
C73A C72A H72A 110.00 . . . no
O61 C72A H72A 110.00 . . . no
C73A C72A H72B 110.00 . . . no
H72A C72A H72B 108.00 . . . no
O61 C72B H72D 110.00 . . . no
O61 C72B H72C 110.00 . . . no
C73B C72B H72C 110.00 . . . no
H72C C72B H72D 108.00 . . . no
C73B C72B H72D 110.00 . . . no
C72A C73A H73A 110.00 . . . no
O62A C73A H73B 110.00 . . . no
C72A C73A H73B 110.00 . . . no
H73A C73A H73B 108.00 . . . no
O62A C73A H73A 110.00 . . . no
H73C C73B H73D 108.00 . . . no
C72B C73B H73C 110.00 . . . no
O62B C73B H73D 110.00 . . . no
C72B C73B H73D 110.00 . . . no
O62B C73B H73C 110.00 . . . no
O62A C74A H74B 110.00 . . . no
C75A C74A H74A 110.00 . . . no
C75A C74A H74B 110.00 . . . no
H74A C74A H74B 108.00 . . . no
O62A C74A H74A 110.00 . . . no
H74C C74B H74D 108.00 . . . no
C75B C74B H74D 110.00 . . . no
C75B C74B H74C 110.00 . . . no
O62B C74B H74C 110.00 . . . no
O62B C74B H74D 110.00 . . . no
C74A C75A H75B 109.00 . . . no
H75B C75A H75C 109.00 . . . no
H75A C75A H75C 110.00 . . . no
C74A C75A H75A 109.00 . . . no
H75A C75A H75B 109.00 . . . no
C74A C75A H75C 110.00 . . . no
H75D C75B H75F 109.00 . . . no
C74B C75B H75E 109.00 . . . no
C74B C75B H75D 109.00 . . . no
H75D C75B H75E 109.00 . . . no
H75E C75B H75F 110.00 . . . no
C74B C75B H75F 110.00 . . . no
O111 C111 C116 124.0(5) . . . yes
O111 C111 C112 116.9(5) . . . yes
C112 C111 C116 119.0(5) . . . no
S111 C112 C113 116.9(4) . . . yes
C111 C112 C113 120.3(5) . . . no
S111 C112 C111 122.7(5) . . . yes
C112 C113 C114 120.4(5) . . . no
C113 C114 C115 119.5(5) . . . no
S112 C114 C113 119.8(4) . . . yes
S112 C114 C115 120.8(5) . . . yes
C114 C115 C116 120.6(6) . . . no
C111 C116 C115 120.1(5) . . . no
S121 C116 C115 119.6(4) . . . yes
S121 C116 C111 120.2(4) . . . yes
O121 C121 C122 123.3(5) . . . yes
C122 C121 C126 119.4(5) . . 2_675 no
O121 C121 C126 117.4(5) . . 2_675 yes
C121 C122 C123 120.0(5) . . . no
S121 C122 C121 120.6(4) . . . yes
S121 C122 C123 119.4(4) . . . yes
C122 C123 C124 119.7(5) . . . no
C123 C124 C125 119.7(5) . . . no
S122 C124 C123 120.9(5) . . . yes
S122 C124 C125 119.4(4) . . . yes
C124 C125 C126 121.4(5) . . 2_675 no
S111 C126 C121 123.2(5) . . 2_675 yes
S111 C126 C125 116.9(4) . . 2_675 yes
C121 C126 C125 119.8(5) 2_675 . 2_675 no
H99A O99 H99B 107.00 . . . no
C114 C113 H113 120.00 . . . no
C112 C113 H113 120.00 . . . no
C116 C115 H115 120.00 . . . no
C114 C115 H115 120.00 . . . no
C124 C123 H123 120.00 . . . no
C122 C123 H123 120.00 . . . no
C124 C125 H125 119.00 . . . no
C126 C125 H125 119.00 2_675 . . no
C212 C211 C216 119.3(5) . . . no
O211 C211 C212 123.3(5) . . . yes
O211 C211 C216 117.4(5) . . . yes
C211 C212 C213 119.3(5) . . . no
S211 C212 C213 119.3(4) . . . yes
S211 C212 C211 121.3(4) . . . yes
C212 C213 C214 120.4(5) . . . no
S212 C214 C215 118.7(5) . . . yes
C213 C214 C215 121.1(5) . . . no
S212 C214 C213 120.0(4) . . . yes
C214 C215 C216 118.8(6) . . . no
S221 C216 C215 116.3(5) . . . yes
C211 C216 C215 121.0(5) . . . no
S221 C216 C211 122.6(5) . . . yes
O221 C221 C222 117.7(6) . . . yes
O221 C221 C226 123.3(6) . . 2_566 yes
C222 C221 C226 119.0(6) . . 2_566 no
C221 C222 C223 120.3(5) . . . no
S221 C222 C223 116.9(5) . . . yes
S221 C222 C221 122.6(5) . . . yes
C222 C223 C224 119.9(6) . . . no
S222 C224 C223 118.8(5) . . . yes
S222 C224 C225 121.2(4) . . . yes
C223 C224 C225 120.0(6) . . . no
C224 C225 C226 120.5(5) . . 2_566 no
S211 C226 C225 119.4(4) . . 2_566 yes
C221 C226 C225 120.3(6) 2_566 . 2_566 no
S211 C226 C221 120.3(5) . . 2_566 yes
C212 C213 H213 120.00 . . . no
C214 C213 H213 120.00 . . . no
C214 C215 H215 121.00 . . . no
C216 C215 H215 121.00 . . . no
C222 C223 H223 120.00 . . . no
C224 C223 H223 120.00 . . . no
C226 C225 H225 120.00 2_566 . . no
C224 C225 H225 120.00 . . . no
S361 C363 H36B 109.00 . . . no
S361 C363 H36A 109.00 . . . no
H36B C363 H36C 110.00 . . . no
H36A C363 H36C 109.00 . . . no
S361 C363 H36C 109.00 . . . no
H36A C363 H36B 109.00 . . . no
H36H C364 H36I 110.00 . . . no
H36G C364 H36I 110.00 . . . no
H36G C364 H36H 109.00 . . . no
S361 C364 H36I 109.00 . . . no
S361 C364 H36G 109.00 . . . no
S361 C364 H36H 109.00 . . . no
H36D C367 H36F 110.00 . . . no
H36D C367 H36E 109.00 . . . no
S365 C367 H36F 110.00 . . . no
H36E C367 H36F 109.00 . . . no
S365 C367 H36E 109.00 . . . no
S365 C367 H36D 110.00 . . . no
S365 C368 H36L 110.00 . . . no
S365 C368 H36K 109.00 . . . no
H36K C368 H36L 109.00 . . . no
S365 C368 H36J 109.00 . . . no
H36J C368 H36K 109.00 . . . no
H36J C368 H36L 110.00 . . . no
S371 C373 H37B 109.00 . . . no
S371 C373 H37A 110.00 . . . no
H37A C373 H37B 110.00 . . . no
H37B C373 H37C 110.00 . . . no
S371 C373 H37C 109.00 . . . no
H37A C373 H37C 110.00 . . . no
H37G C374 H37I 110.00 . . . no
H37H C374 H37I 109.00 . . . no
H37G C374 H37H 109.00 . . . no
S371 C374 H37H 109.00 . . . no
S371 C374 H37I 109.00 . . . no
S371 C374 H37G 110.00 . . . no
H37D C377 H37F 109.00 . . . no
S375 C377 H37F 110.00 . . . no
S375 C377 H37D 109.00 . . . no
H37E C377 H37F 110.00 . . . no
S375 C377 H37E 109.00 . . . no
H37D C377 H37E 109.00 . . . no
S375 C378 H37L 110.00 . . . no
S375 C378 H37J 109.00 . . . no
H37J C378 H37K 109.00 . . . no
S375 C378 H37K 110.00 . . . no
H37K C378 H37L 110.00 . . . no
H37J C378 H37L 109.00 . . . no
S301 C303 H30D 110.00 . . . no
H30C C303 H30E 109.00 . . . no
S301 C303 H30C 109.00 . . . no
H30D C303 H30E 109.00 . . . no
S301 C303 H30E 109.00 . . . no
H30C C303 H30D 110.00 . . . no
S301 C304 H30H 109.00 . . . no
S301 C304 H30F 109.00 . . . no
H30G C304 H30H 109.00 . . . no
S301 C304 H30G 109.00 . . . no
H30F C304 H30G 110.00 . . . no
H30F C304 H30H 110.00 . . . no
H31D C313 H31F 109.00 . . . no
S311 C313 H31D 109.00 . . . no
S311 C313 H31E 110.00 . . . no
H31D C313 H31E 109.00 . . . no
S311 C313 H31F 110.00 . . . no
H31E C313 H31F 109.00 . . . no
S311 C314 H31H 109.00 . . . no
H31G C314 H31I 110.00 . . . no
H31G C314 H31H 109.00 . . . no
S311 C314 H31I 109.00 . . . no
S311 C314 H31G 109.00 . . . no
H31H C314 H31I 109.00 . . . no
H32C C323 H32D 109.00 . . . no
H32C C323 H32E 109.00 . . . no
S321 C323 H32E 109.00 . . . no
H32D C323 H32E 109.00 . . . no
S321 C323 H32C 110.00 . . . no
S321 C323 H32D 110.00 . . . no
H32F C324 H32H 109.00 . . . no
S321 C324 H32F 109.00 . . . no
S321 C324 H32G 109.00 . . . no
H32F C324 H32G 109.00 . . . no
S321 C324 H32H 110.00 . . . no
H32G C324 H32H 109.00 . . . no
S331 C333 H33E 109.00 . . . no
H33C C333 H33D 109.00 . . . no
S331 C333 H33D 109.00 . . . no
H33D C333 H33E 109.00 . . . no
H33C C333 H33E 110.00 . . . no
S331 C333 H33C 109.00 . . . no
H33F C334 H33G 109.00 . . . no
H33F C334 H33H 110.00 . . . no
S331 C334 H33H 109.00 . . . no
H33G C334 H33H 109.00 . . . no
S331 C334 H33F 109.00 . . . no
S331 C334 H33G 109.00 . . . no
S341 C343 H34H 109.00 . . . no
S341 C343 H34I 109.00 . . . no
H34G C343 H34H 109.00 . . . no
H34G C343 H34I 110.00 . . . no
H34H C343 H34I 109.00 . . . no
S341 C343 H34G 110.00 . . . no
S341 C344 H34F 109.00 . . . no
H34E C344 H34F 109.00 . . . no
H34D C344 H34E 109.00 . . . no
H34D C344 H34F 110.00 . . . no
S341 C344 H34E 109.00 . . . no
S341 C344 H34D 109.00 . . . no
S351 C353 H35G 109.00 . . . no
S351 C353 H35H 109.00 . . . no
H35G C353 H35H 109.00 . . . no
H35G C353 H35I 109.00 . . . no
S351 C353 H35I 109.00 . . . no
H35H C353 H35I 110.00 . . . no
S351 C354 H35E 110.00 . . . no
S351 C354 H35F 109.00 . . . no
S351 C354 H35D 110.00 . . . no
H35D C354 H35F 109.00 . . . no
H35E C354 H35F 109.00 . . . no
H35D C354 H35E 109.00 . . . no

loop_
_geom_bond_atom_site_label_1
_geom_bond_atom_site_label_2
_geom_bond_distance
_geom_bond_site_symmetry_1
_geom_bond_site_symmetry_2
_geom_bond_publ_flag
S111 C112 1.771(6) . . yes
S111 C126 1.773(6) . . yes
S112 O113 1.452(4) . . yes
S112 O112 1.457(4) . . yes
S112 O114 1.447(4) . . yes
S112 C114 1.776(6) . . yes
S121 C116 1.794(6) . . yes
S121 C122 1.788(5) . . yes
S122 C124 1.769(6) . . yes
S122 O122 1.462(5) . . yes
S122 O123 1.439(4) . . yes
S122 O124 1.455(5) . . yes
S211 C212 1.782(6) . . yes
S211 C226 1.799(6) . . yes
S212 O213 1.444(4) . . yes
S212 O212 1.433(6) . . yes
S212 C214 1.785(6) . . yes
S212 O214 1.449(4) . . yes
S221 C216 1.785(6) . . yes
S221 C222 1.780(5) . . yes
S222 O222 1.428(6) . . yes
S222 O224 1.453(4) . . yes
S222 O223 1.450(4) . . yes
S222 C224 1.778(7) . . yes
S361 O362 1.458(7) . . yes
S361 C364 1.744(12) . . yes
S361 C363 1.751(13) . . yes
S365 C368 1.75(4) . . yes
S365 O366 1.46(2) . . yes
S365 C367 1.74(3) . . yes
S371 C373 1.740(10) . . yes
S371 C374 1.736(13) . . yes
S371 O372 1.460(6) . . yes
S375 O376 1.46(3) . . yes
S375 C377 1.74(3) . . yes
S375 C378 1.74(3) . . yes
S301 C304 1.779(8) . . yes
S301 C303 1.780(5) . . yes
S301 O302 1.516(4) . . yes
S311 C314 1.749(7) . . yes
S311 C313 1.748(10) . . yes
S311 O312 1.534(5) . . yes
S321 C324 1.767(8) . . yes
S321 C323 1.790(10) . . yes
S321 O322 1.516(4) . . yes
S331 C333 1.631(12) . . yes
S331 C334 1.778(9) . . yes
S331 O332 1.453(7) . . yes
S341 C343 1.746(11) . . yes
S341 C344 1.703(13) . . yes
S341 O342 1.504(7) . . yes
S351 C354 1.713(14) . . yes
S351 C353 1.752(11) . . yes
S351 O352 1.469(10) . . yes
O1 C12 1.446(5) . . yes
O1 C1 1.379(7) . . yes
O2A C14A 1.433(19) . . yes
O2A C13 1.448(13) . . yes
O2B C14B 1.44(4) . . yes
O2B C13 1.444(19) . . yes
O21 C32 1.444(6) . . yes
O21 C21 1.380(6) . . yes
O22 C33 1.442(9) . . yes
O22 C34 1.449(12) . . yes
O41 C41 1.380(6) . . yes
O41 C52 1.436(6) . . yes
O42A C54A 1.448(16) . . yes
O42A C53 1.442(11) . . yes
O42B C54B 1.44(4) . . yes
O42B C53 1.443(18) . . yes
O61 C61 1.378(7) . . yes
O61 C72B 1.435(8) . . yes
O61 C72A 1.436(8) . . yes
O62A C73A 1.438(12) . . yes
O62A C74A 1.438(14) . . yes
O62B C73B 1.44(3) . . yes
O62B C74B 1.44(4) . . yes
O111 C111 1.348(7) . . yes
O121 C121 1.366(7) . . yes
O111 H111 0.8400 . . no
O121 H121 0.8400 . . no
O211 C211 1.350(7) . . yes
O221 C221 1.352(9) . . yes
O211 H211 0.8400 . . no
O221 H221 0.8400 . . no
N1 C8 1.315(7) . . yes
N2 C8 1.320(8) . . yes
N2 C9 1.450(10) . . yes
N21 C28 1.310(7) . . yes
N22 C29 1.484(7) . . yes
N22 C28 1.314(6) . . yes
N41 C48 1.314(7) . . yes
N42 C49 1.467(9) . . yes
N42 C48 1.303(7) . . yes
N61 C68 1.311(10) . . yes
N62 C69 1.462(10) . . yes
N62 C68 1.316(9) . . yes
N1 H70E 0.8800 . . no
N1 H70F 0.8800 . . no
N2 H2 0.8800 . . no
N21 H70B 0.8800 . . no
N21 H70A 0.8800 . . no
N22 H22 0.8800 . . no
N41 H70D 0.8800 . . no
N41 H70C 0.8800 . . no
N42 H42 0.8800 . . no
N61 H71A 0.8800 . . no
N61 H71B 0.8800 . . no
N62 H62 0.8800 . . no
C1 C6 1.406(8) . . no
C1 C2 1.389(8) . . no
C2 C3 1.375(8) . . no
C2 C67 1.540(8) . . no
C3 C4 1.388(8) . . no
C4 C8 1.484(8) . . no
C4 C5 1.382(8) . . no
C5 C6 1.362(8) . . no
C6 C7 1.510(8) . . no
C7 C22 1.526(7) . . no
C9 C10 1.471(14) . . no
C10 C11 1.478(17) . . no
C12 C13 1.491(9) . . no
C14A C15A 1.481(18) . . no
C14B C15B 1.48(5) . . no
C15B C15B 1.65(5) . 2_656 no
C21 C26 1.405(7) . . no
C21 C22 1.398(7) . . no
C22 C23 1.378(8) . . no
C23 C24 1.396(7) . . no
C24 C28 1.479(8) . . no
C24 C25 1.396(8) . . no
C25 C26 1.378(8) . . no
C26 C27 1.533(8) . . no
C27 C42 1.513(8) . . no
C29 C30 1.491(7) . . no
C30 C31 1.487(8) . . no
C32 C33 1.470(8) . . no
C34 C35 1.471(19) . . no
C41 C42 1.413(8) . . no
C41 C46 1.397(8) . . no
C42 C43 1.386(8) . . no
C43 C44 1.389(8) . . no
C44 C45 1.399(8) . . no
C44 C48 1.492(8) . . no
C45 C46 1.389(8) . . no
C46 C47 1.518(8) . . no
C47 C62 1.524(9) . . no
C49 C50 1.484(11) . . no
C50 C51 1.482(13) . . no
C52 C53 1.468(9) . . no
C54A C55A 1.476(19) . . no
C54B C55B 1.48(5) . . no
C61 C66 1.393(8) . . no
C61 C62 1.411(7) . . no
C62 C63 1.391(8) . . no
C63 C64 1.405(9) . . no
C64 C68 1.500(10) . . no
C64 C65 1.390(8) . . no
C65 C66 1.392(8) . . no
C66 C67 1.514(7) . . no
C69 C70 1.482(11) . . no
C70 C71 1.479(13) . . no
C72A C73A 1.472(10) . . no
C72B C73B 1.48(2) . . no
C74A C75A 1.48(2) . . no
C74B C75B 1.48(4) . . no
C3 H3 0.9500 . . no
C5 H5 0.9500 . . no
C7 H7A 0.9900 . . no
C7 H7B 0.9900 . . no
C9 H9A 0.9900 . . no
C9 H9B 0.9900 . . no
C10 H10A 0.9900 . . no
C10 H10B 0.9900 . . no
C11 H11B 0.9800 . . no
C11 H11A 0.9800 . . no
C11 H11C 0.9800 . . no
C12 H12B 0.9900 . . no
C12 H12A 0.9900 . . no
C13 H13C 0.9900 . . no
C13 H13B 0.9900 . . no
C13 H13A 0.9900 . . no
C13 H13D 0.9900 . . no
C14A H14B 0.9900 . . no
C14A H14A 0.9900 . . no
C14B H15F 1.3300 . 2_656 no
C14B H14D 0.9900 . . no
C14B H14C 0.9900 . . no
C15A H15A 0.9800 . . no
C15A H15C 0.9800 . . no
C15A H15B 0.9800 . . no
C15B H15F 0.9800 . . no
C15B H15F 1.0400 . 2_656 no
C15B H15E 0.9800 . . no
C15B H15D 0.9800 . . no
C23 H23 0.9500 . . no
C25 H25 0.9500 . . no
C27 H27B 0.9900 . . no
C27 H27A 0.9900 . . no
C29 H29B 0.9900 . . no
C29 H29A 0.9900 . . no
C30 H30B 0.9900 . . no
C30 H30A 0.9900 . . no
C31 H31A 0.9800 . . no
C31 H31C 0.9800 . . no
C31 H31B 0.9800 . . no
C32 H32B 0.9900 . . no
C32 H32A 0.9900 . . no
C33 H33B 0.9900 . . no
C33 H33A 0.9900 . . no
C34 H34B 0.9900 . . no
C34 H34A 0.9900 . . no
C35 H35C 0.9800 . . no
C35 H35A 0.9800 . . no
C35 H35B 0.9800 . . no
C43 H43 0.9500 . . no
C45 H45 0.9500 . . no
C47 H47A 0.9900 . . no
C47 H47B 0.9900 . . no
C49 H49B 0.9900 . . no
C49 H49A 0.9900 . . no
C50 H50A 0.9900 . . no
C50 H50B 0.9900 . . no
C51 H51A 0.9800 . . no
C51 H51C 0.9800 . . no
C51 H51B 0.9800 . . no
C52 H52B 0.9900 . . no
C52 H52A 0.9900 . . no
C53 H53C 0.9900 . . no
C53 H53A 0.9900 . . no
C53 H53B 0.9900 . . no
C53 H53D 0.9900 . . no
C54A H54B 0.9900 . . no
C54A H54A 0.9900 . . no
C54B H54D 0.9900 . . no
C54B H54C 0.9900 . . no
C55A H55C 0.9800 . . no
C55A H55A 0.9800 . . no
C55A H55B 0.9800 . . no
C55B H55F 0.9800 . . no
C55B H55D 0.9800 . . no
C55B H55E 0.9800 . . no
C63 H63 0.9500 . . no
C65 H65 0.9500 . . no
C67 H67B 0.9900 . . no
C67 H67A 0.9900 . . no
C69 H69B 0.9900 . . no
C69 H69A 0.9900 . . no
C70 H70G 0.9900 . . no
C70 H70H 0.9900 . . no
C71 H71D 0.9800 . . no
C71 H71E 0.9800 . . no
C71 H71C 0.9800 . . no
C72A H72A 0.9900 . . no
C72A H72B 0.9900 . . no
C72B H72C 0.9900 . . no
C72B H72D 0.9900 . . no
C73A H73B 0.9900 . . no
C73A H73A 0.9900 . . no
C73B H73C 0.9900 . . no
C73B H73D 0.9900 . . no
C74A H74B 0.9900 . . no
C74A H74A 0.9900 . . no
C74B H74D 0.9900 . . no
C74B H74C 0.9900 . . no
C75A H75B 0.9800 . . no
C75A H75C 0.9800 . . no
C75A H75A 0.9800 . . no
C75B H75D 0.9800 . . no
C75B H75E 0.9800 . . no
C75B H75F 0.9800 . . no
C111 C116 1.402(8) . . no
C111 C112 1.397(8) . . no
C112 C113 1.385(8) . . no
C113 C114 1.400(8) . . no
C114 C115 1.378(8) . . no
C115 C116 1.394(8) . . no
C121 C126 1.393(7) . 2_675 no
C121 C122 1.406(8) . . no
C122 C123 1.398(8) . . no
C123 C124 1.387(7) . . no
C124 C125 1.384(8) . . no
C125 C126 1.374(8) . 2_675 no
O99 H99B 0.8200 . . no
O99 H99A 0.8200 . . no
C113 H113 0.9500 . . no
C115 H115 0.9500 . . no
C123 H123 0.9500 . . no
C125 H125 0.9500 . . no
C211 C216 1.384(9) . . no
C211 C212 1.399(8) . . no
C212 C213 1.411(8) . . no
C213 C214 1.357(8) . . no
C214 C215 1.391(8) . . no
C215 C216 1.402(9) . . no
C221 C222 1.394(10) . . no
C221 C226 1.399(8) . 2_566 no
C222 C223 1.371(10) . . no
C223 C224 1.411(7) . . no
C224 C225 1.355(10) . . no
C225 C226 1.384(9) . 2_566 no
C213 H213 0.9500 . . no
C215 H215 0.9500 . . no
C223 H223 0.9500 . . no
C225 H225 0.9500 . . no
C363 H36B 0.9800 . . no
C363 H36C 0.9800 . . no
C363 H36A 0.9800 . . no
C364 H36G 0.9800 . . no
C364 H36I 0.9800 . . no
C364 H36H 0.9800 . . no
C367 H36D 0.9800 . . no
C367 H36E 0.9900 . . no
C367 H36F 0.9800 . . no
C368 H36K 0.9800 . . no
C368 H36L 0.9800 . . no
C368 H36J 0.9800 . . no
C373 H37B 0.9800 . . no
C373 H37C 0.9800 . . no
C373 H37A 0.9800 . . no
C374 H37I 0.9800 . . no
C374 H37G 0.9800 . . no
C374 H37H 0.9800 . . no
C377 H37D 0.9800 . . no
C377 H37F 0.9800 . . no
C377 H37E 0.9800 . . no
C378 H37L 0.9700 . . no
C378 H37K 0.9800 . . no
C378 H37J 0.9900 . . no
C303 H30C 0.9800 . . no
C303 H30E 0.9800 . . no
C303 H30D 0.9800 . . no
C304 H30H 0.9800 . . no
C304 H30G 0.9800 . . no
C304 H30F 0.9800 . . no
C313 H31E 0.9800 . . no
C313 H31D 0.9800 . . no
C313 H31F 0.9800 . . no
C314 H31H 0.9800 . . no
C314 H31G 0.9800 . . no
C314 H31I 0.9800 . . no
C323 H32E 0.9800 . . no
C323 H32C 0.9800 . . no
C323 H32D 0.9800 . . no
C324 H32H 0.9800 . . no
C324 H32F 0.9800 . . no
C324 H32G 0.9800 . . no
C333 H33E 0.9800 . . no
C333 H33D 0.9800 . . no
C333 H33C 0.9800 . . no
C334 H33H 0.9800 . . no
C334 H33F 0.9800 . . no
C334 H33G 0.9800 . . no
C343 H34I 0.9800 . . no
C343 H34H 0.9800 . . no
C343 H34G 0.9800 . . no
C344 H34E 0.9800 . . no
C344 H34F 0.9800 . . no
C344 H34D 0.9800 . . no
C353 H35H 0.9800 . . no
C353 H35I 0.9800 . . no
C353 H35G 0.9800 . . no
C354 H35F 0.9800 . . no
C354 H35D 0.9800 . . no
C354 H35E 0.9800 . . no

loop_
_geom_contact_atom_site_label_1
_geom_contact_atom_site_label_2
_geom_contact_distance
_geom_contact_site_symmetry_1
_geom_contact_site_symmetry_2
_geom_contact_publ_flag
S111 O111 2.980(4) . . no
S111 O121 3.004(4) . 2_675 no
S111 C363 3.693(12) . 2_675 no
S121 O312 3.255(4) . . no
S121 O121 3.091(4) . . no
S121 O111 3.089(4) . . no
S111 H36B 3.1700 . 2_675 no
S211 O322 3.238(4) . . no
S211 O221 3.080(4) . 2_566 no
S211 O211 3.092(4) . . no
S211 C54B 3.68(3) . . no
S112 H99B 2.9100 . 2_675 no
S112 H22 3.1300 . 1_565 no
S112 H25 3.1100 . 1_565 no
S221 O221 2.998(4) . . no
S121 H111 2.5700 . . no
S121 H121 2.5700 . . no
S221 O211 2.986(4) . . no
S122 H70C 2.9500 . 2_765 no
S122 H70E 2.9500 . 2_765 no
S122 H9B 3.1300 . 2_765 no
S122 H49B 3.0500 . 2_765 no
S301 C28 3.480(6) . . no
S301 C24 3.452(6) . . no
S211 H54B 3.1900 . . no
S211 H211 2.5700 . . no
S211 H54C 3.1300 . . no
S211 H74B 3.0100 . . no
S211 H55A 3.1200 . . no
S211 H221 2.5600 . 2_566 no
S311 O111 3.466(4) . . no
S212 H70A 3.0300 . 1_465 no
S212 H69A 2.9400 . 1_455 no
S212 H71A 3.0700 . 1_455 no
S321 C373 3.598(9) . . no
S321 C15A 3.639(17) . . no
S321 C377 3.51(3) . . no
S321 O211 3.485(4) . . no
S222 H3 3.1300 . 2_666 no
S222 H2 2.9300 . 2_666 no
S222 H65 3.1900 . 2_666 no
S341 O214 3.454(6) . . no
S351 C215 3.695(7) . . no
S361 C121 3.581(6) . . no
S361 O121 3.336(5) . . no
S301 H70F 3.0700 . . no
S301 H70D 3.1300 . . no
S311 H111 2.9600 . . no
S311 H36I 3.0900 . . no
S311 H121 3.0400 . . no
S321 H15A 2.8100 . . no
S321 H211 2.9700 . . no
S321 H221 3.0100 . 2_566 no
S321 H37E 2.9100 . . no
S321 H37A 3.1500 . . no
S341 H54D 3.0600 . . no
S341 H213 3.1600 . . no
S341 H35D 3.1900 . . no
S351 H99A 2.8700 . . no
S361 H62 3.0400 . . no
S375 H70B 3.0400 . 2_656 no
O1 C32 3.106(7) . . no
O1 C72B 2.335(12) . . no
O1 C14B 3.05(4) . . no
O1 C72A 3.334(8) . . no
O1 O2A 2.889(13) . . no
O1 O2B 2.92(2) . . no
O2A O1 2.889(13) . . no
O2B O1 2.92(2) . . no
O21 C41 3.234(6) . . no
O21 C42 3.033(6) . . no
O21 C6 3.121(7) . . no
O21 O22 2.938(7) . . no
O21 C1 3.310(7) . . no
O21 O41 3.233(5) . . no
O22 O21 2.938(7) . . no
O22 C27 3.398(7) . . no
O22 C21 3.159(8) . . no
O22 C26 3.306(8) . . no
O41 O21 3.233(5) . . no
O41 O42A 2.820(9) . . no
O41 O42B 2.819(16) . . no
O42A O41 2.820(9) . . no
O42B C47 3.378(17) . . no
O42B O41 2.819(16) . . no
O61 C2 3.201(7) . . no
O61 C46 3.161(6) . . no
O61 O62B 2.842(16) . . no
O61 C1 3.385(7) . . no
O61 C41 3.387(6) . . no
O61 O62A 2.992(9) . . no
O62A O61 2.992(9) . . no
O62B C66 3.364(19) . . no
O62B C61 3.069(17) . . no
O62B O61 2.842(16) . . no
O99 C113 3.237(12) . 2_675 no
O99 O112 2.807(13) . 2_675 no
O99 O352 2.737(14) . . no
O1 H72D 1.7100 . . no
O1 H14D 2.4300 . . no
O1 H7A 2.3900 . . no
O1 H72C 2.1700 . . no
O1 H67A 2.4200 . . no
O1 H32A 2.4200 . . no
O1 H72B 2.5600 . . no
O2A H72B 2.8200 . . no
O2A H67A 2.7200 . . no
O2B H15D 2.1800 . 2_656 no
O111 C126 2.894(7) . . no
O111 S111 2.980(4) . . no
O111 S311 3.466(4) . . no
O111 C121 3.294(6) . 2_675 no
O111 S121 3.089(4) . . no
O111 O312 2.689(6) . . no
O111 C35 3.152(15) . 1_565 no
O112 O99 2.807(13) . 2_675 no
O112 C304 3.366(7) . 2_765 no
O113 C29 3.324(7) . 1_565 no
O113 C303 3.352(7) . 2_765 no
O113 N22 2.804(6) . 1_565 no
O113 C303 3.390(9) . 1_565 no
O114 C43 3.310(7) . 1_565 no
O121 O312 2.743(5) . . no
O121 C112 2.919(6) . 2_675 no
O21 H72D 2.8500 . . no
O121 C314 3.370(9) . . no
O21 H27B 2.6900 . . no
O21 H7A 2.7700 . . no
O121 S361 3.336(5) . . no
O121 C363 3.321(13) . . no
O121 S121 3.091(4) . . no
O121 S111 3.004(4) . 2_675 no
O121 C111 3.322(6) . 2_675 no
O122 C304 3.332(8) . 2_765 no
O122 N1 2.851(7) . 2_765 no
O22 H27B 2.6700 . . no
O122 C313 3.306(11) . 2_675 no
O123 C49 3.343(8) . 2_765 no
O124 N41 2.890(6) . 2_765 no
O41 H33B 2.5900 . . no
O41 H73A 2.6900 . . no
O41 H27B 2.4200 . . no
O41 H47A 2.4400 . . no
O42A H34A 2.8900 . . no
O42A H33B 2.6000 . . no
O42A H73A 2.8200 . . no
O42B H47A 2.4600 . . no
O61 H47A 2.6300 . . no
O62A H53A 2.6000 . . no
O62A H47A 2.5700 . . no
O62B H67A 2.8900 . . no
O99 H113 2.7500 . 2_675 no
O99 H36B 2.6400 . . no
O99 H36I 2.6200 . . no
O99 H35E 2.7600 . . no
O211 S221 2.986(4) . . no
O211 C323 3.417(12) . . no
O111 H35A 2.5800 . 1_565 no
O211 O322 2.686(6) . . no
O211 C222 2.933(7) . . no
O111 H31H 2.7300 . . no
O211 S321 3.485(4) . . no
O111 H31F 2.6900 . . no
O211 S211 3.092(4) . . no
O112 H99B 1.9900 . 2_675 no
O112 H30H 2.3900 . 2_765 no
O112 H35I 2.8200 . 2_675 no
O213 C31 3.364(8) . 1_465 no
O213 C30 3.248(6) . 1_465 no
O213 C29 3.319(6) . 1_465 no
O113 H30D 2.4100 . 2_765 no
O113 H30C 2.5700 . 1_565 no
O213 N21 2.849(6) . 1_465 no
O113 H25 2.8700 . 1_565 no
O113 H115 2.5100 . . no
O113 H22 2.0200 . 1_565 no
O114 H43 2.6700 . 1_565 no
O114 H31A 2.8300 . 2_765 no
O214 N61 2.876(8) . 1_455 no
O214 S341 3.454(6) . . no
O114 H113 2.7600 . . no
O114 H27A 2.8300 . 1_565 no
O221 S211 3.080(4) . 2_566 no
O121 H36B 2.7400 . . no
O221 S221 2.998(4) . . no
O121 H36E 2.6600 . . no
O221 C216 2.965(7) . . no
O121 H31G 2.8600 . . no
O222 C323 3.278(11) . . no
O122 H70E 2.0100 . 2_765 no
O122 H10B 2.8800 . 2_765 no
O122 H9B 2.7200 . 2_765 no
O122 H30G 2.3900 . 2_765 no
O122 H31E 2.5000 . 2_675 no
O123 H125 2.8100 . . no
O123 H9B 2.5400 . 2_765 no
O123 H33F 2.6500 . 2_665 no
O123 H51B 2.8300 . 2_765 no
O123 H49B 2.4900 . 2_765 no
O223 N61 2.918(7) . 2_666 no
O124 H70C 2.0500 . 2_765 no
O124 H49B 2.6600 . 2_765 no
O124 H30E 2.6500 . 2_765 no
O124 H123 2.5400 . . no
O224 N2 2.807(7) . 2_666 no
O224 C3 3.284(8) . 2_666 no
O302 N41 2.869(6) . . no
O302 N1 2.780(6) . . no
O211 H32G 2.7800 . . no
O211 H32E 2.6800 . . no
O312 S121 3.255(4) . . no
O212 H69A 2.6800 . 1_455 no
O312 O121 2.743(5) . . no
O312 O111 2.689(6) . . no
O212 H215 2.9000 . . no
O213 H35F 2.6400 . . no
O213 H35H 2.7700 . . no
O213 H31C 2.6900 . 1_465 no
O213 H29B 2.6300 . 1_465 no
O213 H30B 2.7700 . 1_465 no
O213 H70A 2.0000 . 1_465 no
O214 H34H 2.7000 . . no
O214 H34F 2.7400 . . no
O214 H71A 2.0200 . 1_455 no
O214 H69A 2.6400 . 1_455 no
O214 H213 2.4500 . . no
O322 S211 3.238(4) . . no
O222 H223 2.8000 . . no
O222 H65 2.5700 . 2_666 no
O322 O211 2.686(6) . . no
O222 H32D 2.5300 . . no
O222 H67B 2.6500 . 2_666 no
O322 O221 2.703(6) . 2_566 no
O223 H71B 2.0700 . 2_666 no
O223 H65 2.9100 . 2_666 no
O223 H225 2.5300 . . no
O224 H3 2.8000 . 2_666 no
O224 H2 1.9500 . 2_666 no
O352 C364 3.399(15) . . no
O352 O99 2.737(14) . . no
O362 N62 2.643(10) . . no
O362 C63 3.121(9) . . no
O366 N62 3.02(2) . . no
O366 C63 3.32(3) . . no
O372 C215 3.406(9) . 2_566 no
O372 C23 3.252(8) . 2_656 no
O372 N21 2.885(7) . 2_656 no
O376 C23 3.15(2) . 2_656 no
O376 N21 2.66(2) . 2_656 no
O302 H70F 1.9300 . . no
O302 H5 2.8200 . . no
O302 H70D 2.0500 . . no
O312 H36I 2.8200 . . no
O312 H111 1.9400 . . no
O312 H121 1.9900 . . no
O322 H74B 2.8400 . . no
O322 H211 1.9400 . . no
O322 H221 1.9600 . 2_566 no
O332 H34I 2.6700 . . no
O342 H53C 2.6400 . . no
O342 H33G 2.7500 . . no
O342 H54D 2.5700 . . no
O342 H53B 2.6200 . . no
O342 H33E 2.5100 . . no
O352 H36F 2.9100 . . no
O352 H36K 2.8700 . . no
O352 H99A 1.9200 . . no
O362 H63 2.6500 . . no
O362 H62 1.7700 . . no
O366 H63 2.6400 . . no
O366 H62 2.1900 . . no
O372 H215 2.4700 . 2_566 no
O372 H70B 2.0300 . 2_656 no
O372 H23 2.4200 . 2_656 no
O376 H23 2.4400 . 2_656 no
O376 H215 2.7000 . 2_566 no
O376 H70B 1.8200 . 2_656 no
N1 O302 2.780(6) . . no
N1 O122 2.851(7) . 2_765 no
N1 C10 3.385(14) . . no
N2 O224 2.807(7) . 2_666 no
N21 O376 2.66(2) . 2_656 no
N21 C30 3.436(7) . . no
N21 O372 2.885(7) . 2_656 no
N21 O213 2.849(6) . 1_645 no
N22 O113 2.804(6) . 1_545 no
N41 O302 2.869(6) . . no
N41 O124 2.890(6) . 2_765 no
N42 O332 2.773(8) . 2_665 no
N61 O214 2.876(8) . 1_655 no
N61 O223 2.918(7) . 2_666 no
N62 O366 3.02(2) . . no
N62 O362 2.643(10) . . no
N1 H5 2.6500 . . no
N1 H9B 2.6000 . . no
N1 H10B 2.9100 . . no
N2 H3 2.6400 . . no
N2 H11B 2.5700 . . no
N21 H23 2.5400 . . no
N21 H29B 2.5800 . . no
N22 H115 2.9100 . 1_545 no
N22 H25 2.6000 . . no
N41 H43 2.6900 . . no
N41 H49B 2.5200 . . no
N42 H51C 2.6100 . . no
N42 H45 2.5700 . . no
N61 H69A 2.6600 . . no
N61 H65 2.6700 . . no
N62 H71E 2.5600 . . no
N62 H63 2.6400 . . no
C1 O61 3.385(7) . . no
C1 O21 3.310(7) . . no
C1 C72B 2.905(14) . . no
C2 C72B 2.978(15) . . no
C2 O61 3.201(7) . . no
C3 O224 3.284(8) . 2_666 no
C3 C65 3.476(8) . . no
C6 O21 3.121(7) . . no
C7 C32 3.167(8) . . no
C7 C14B 3.59(4) . . no
C7 C12 3.467(7) . . no
C10 N1 3.385(14) . . no
C12 C7 3.467(7) . . no
C12 C67 3.527(8) . . no
C12 C72B 3.409(11) . . no
C13 C72B 3.513(11) . . no
C14A C377 3.22(4) . . no
C14B C7 3.59(4) . . no
C14B C32 3.46(4) . . no
C14B O1 3.05(4) . . no
C15A S321 3.639(17) . . no
C21 O22 3.159(8) . . no
C23 O372 3.252(8) . 2_656 no
C23 O376 3.15(2) . 2_656 no
C24 S301 3.452(6) . . no
C26 O22 3.306(8) . . no
C27 O22 3.398(7) . . no
C27 C52 3.554(9) . . no
C28 S301 3.480(6) . . no
C29 O113 3.324(7) . 1_545 no
C29 O213 3.319(6) . 1_645 no
C30 N21 3.436(7) . . no
C30 C303 3.567(7) . 2_755 no
C30 O213 3.248(6) . 1_645 no
C31 O213 3.364(8) . 1_645 no
C32 C72B 3.477(13) . . no
C32 O1 3.106(7) . . no
C32 C14B 3.46(4) . . no
C32 C7 3.167(8) . . no
C35 O111 3.152(15) . 1_545 no
C35 C111 3.374(15) . 1_545 no
C41 O21 3.234(6) . . no
C41 O61 3.387(6) . . no
C42 O21 3.033(6) . . no
C43 O114 3.310(7) . 1_545 no
C45 C63 3.429(8) . . no
C46 O61 3.161(6) . . no
C47 C52 3.507(9) . . no
C47 O42B 3.378(17) . . no
C48 C51 3.488(14) . . no
C49 O332 3.373(9) . 2_665 no
C49 O123 3.343(8) . 2_765 no
C51 C48 3.488(14) . . no
C52 C47 3.507(9) . . no
C52 C27 3.554(9) . . no
C54B S211 3.68(3) . . no
C61 O62B 3.069(17) . . no
C63 C45 3.429(8) . . no
C63 O362 3.121(9) . . no
C63 O366 3.32(3) . . no
C65 C3 3.476(8) . . no
C66 O62B 3.364(19) . . no
C66 C74B 3.42(3) . . no
C67 C12 3.527(8) . . no
C67 C74B 3.35(3) . . no
C67 C73B 3.519(18) . . no
C67 C72A 3.194(9) . . no
C71 S331 3.694(10) . 2_665 no
C72A O1 3.334(8) . . no
C72A C67 3.194(9) . . no
C72B C12 3.409(11) . . no
C72B C1 2.905(14) . . no
C72B C13 3.513(11) . . no
C72B C2 2.978(15) . . no
C72B O1 2.335(12) . . no
C72B C32 3.477(13) . . no
C73B C67 3.519(18) . . no
C74B C66 3.42(3) . . no
C74B C67 3.35(3) . . no
C1 H72D 2.5100 . . no
C1 H72C 2.5700 . . no
C2 H12A 2.9700 . . no
C2 H72D 3.0500 . . no
C3 H2 2.5800 . . no
C5 H70F 2.6300 . . no
C7 H14D 2.6600 . . no
C7 H37G 2.9400 . 2_656 no
C7 H12B 3.0500 . . no
C7 H32B 2.7400 . . no
C8 H10B 3.0600 . . no
C9 H70E 2.5300 . . no
C10 H70E 2.9400 . . no
C111 C35 3.374(15) . 1_565 no
C111 O121 3.322(6) . 2_675 no
C11 H2 3.0000 . . no
C111 C121 3.586(8) . 2_675 no
C12 H67A 3.0200 . . no
C12 H7A 2.9000 . . no
C12 H14D 2.3900 . . no
C12 H72D 2.8900 . . no
C12 H14C 2.6400 . . no
C112 O121 2.919(6) . 2_675 no
C12 H72C 3.0300 . . no
C13 H72D 3.0800 . . no
C13 H73D 3.0200 . . no
C113 O99 3.237(12) . 2_675 no
C14A H37F 2.3400 . . no
C14B H32A 3.0700 . . no
C14B H7A 2.6400 . . no
C14B H32B 2.9100 . . no
C14B H12B 2.1700 . . no
C115 C123 3.524(8) . . no
C115 C314 3.553(9) . 2_675 no
C15A H37F 2.8900 . . no
C15B H32B 3.0100 . . no
C121 C363 3.595(14) . . no
C121 C111 3.586(8) . 2_675 no
C121 S361 3.581(6) . . no
C121 O111 3.294(6) . 2_675 no
C22 H32B 2.6700 . . no
C22 H5 2.9100 . . no
C123 C115 3.524(8) . . no
C23 H70B 2.5000 . . no
C25 H22 2.5500 . . no
C126 O111 2.894(7) . . no
C26 H43 2.9000 . . no
C29 H70A 2.5000 . . no
C30 H70A 2.9800 . . no
C32 H72D 2.5900 . . no
C32 H7A 2.5900 . . no
C32 H14D 2.7300 . . no
C33 H73A 2.9200 . . no
C33 H55B 3.0700 . . no
C33 H27B 2.9900 . . no
C34 H27B 3.0100 . . no
C43 H70D 2.6400 . . no
C45 H42 2.6000 . . no
C45 H33C 2.9600 . 2_665 no
C46 H33C 2.9700 . 2_665 no
C46 H52B 2.9500 . . no
C48 H51C 2.9800 . . no
C49 H71C 3.0500 . 2_765 no
C49 H70C 2.6200 . . no
C52 H47A 2.9800 . . no
C52 H27B 3.0000 . . no
C62 H45 2.7900 . . no
C63 H45 2.8600 . . no
C63 H62 2.5800 . . no
C65 H3 2.9200 . . no
C65 H71B 2.6500 . . no
C66 H74C 2.8200 . . no
C66 H3 2.8300 . . no
C66 H72A 2.8500 . . no
C67 H72A 3.1000 . . no
C67 H72B 3.0400 . . no
C67 H72D 2.9900 . . no
C67 H74C 2.4900 . . no
C69 H71A 2.6000 . . no
C71 H62 3.0700 . . no
C72A H67A 2.5500 . . no
C72A H74A 3.0800 . . no
C72B H13D 2.8700 . . no
C72B H74C 2.8400 . . no
C72B H32A 2.6700 . . no
C73A H55B 2.9700 . . no
C73B H13D 2.8500 . . no
C74A H72A 2.8600 . . no
C74B H67A 2.7400 . . no
C74B H72C 2.8000 . . no
C111 H35C 2.7700 . 1_565 no
C112 H35C 3.0900 . 1_565 no
C113 H27A 2.9300 . 1_565 no
C213 C225 3.433(8) . 2_566 no
C113 H99B 3.0000 . 2_675 no
C113 H31G 2.9600 . 2_675 no
C114 H25 2.9000 . 1_565 no
C114 H31G 2.8200 . 2_675 no
C215 S351 3.695(7) . . no
C115 H22 3.0400 . 1_565 no
C115 H31G 3.0100 . 2_675 no
C115 H25 3.0100 . 1_565 no
C216 O221 2.965(7) . . no
C222 O211 2.933(7) . . no
C123 H71D 3.0000 . . no
C123 H31H 3.0700 . 2_675 no
C124 H71D 3.0200 . . no
C224 C324 3.582(10) . . no
C125 H33F 2.9900 . 2_665 no
C225 C324 3.599(10) . . no
C225 C213 3.433(8) . 2_566 no
C303 O113 3.390(9) . 1_545 no
C303 O113 3.352(7) . 2_765 no
C304 O122 3.332(8) . 2_765 no
C304 O112 3.366(7) . 2_765 no
C313 O122 3.306(11) . 2_675 no
C213 H225 3.0700 . 2_566 no
C314 O121 3.370(9) . . no
C314 C115 3.553(9) . 2_675 no
C323 O222 3.278(11) . . no
C323 O211 3.417(12) . . no
C324 O221 3.409(9) . 2_566 no
C324 C213 3.567(9) . 2_566 no
C324 C225 3.599(10) . . no
C324 C214 3.551(9) . 2_566 no
C324 C224 3.582(10) . . no
C224 H32G 2.9900 . . no
C225 H32G 3.0300 . . no
C225 H213 3.0800 . 2_566 no
C363 O121 3.321(13) . . no
C363 C121 3.595(14) . . no
C363 S111 3.693(12) . 2_675 no
C364 O352 3.399(15) . . no
C373 S321 3.598(9) . . no
C373 O221 3.373(13) . 2_566 no
C377 C14A 3.22(4) . . no
C377 S321 3.51(3) . . no
C377 O212 3.10(3) . 2_566 no
C303 H70D 3.0700 . . no
C304 H31I 3.0800 . 1_645 no
C354 H99A 2.9700 . . no
C377 H14A 2.9100 . . no
C377 H14B 2.7500 . . no
H2 H3 2.1900 . . no
H2 O224 1.9500 . 2_666 no
H2 C11 3.0000 . . no
H2 C3 2.5800 . . no
H2 S222 2.9300 . 2_666 no
H2 H11B 2.5500 . . no
H3 S222 3.1300 . 2_666 no
H3 C65 2.9200 . . no
H3 H2 2.1900 . . no
H3 C66 2.8300 . . no
H3 N2 2.6400 . . no
H3 O224 2.8000 . 2_666 no
H5 C22 2.9100 . . no
H5 N1 2.6500 . . no
H5 O302 2.8200 . . no
H5 H70F 2.1800 . . no
H7A O1 2.3900 . . no
H7A C12 2.9000 . . no
H7A O21 2.7700 . . no
H7A H14D 1.6900 . . no
H7A C14B 2.6400 . . no
H7A C32 2.5900 . . no
H7A H32B 2.0700 . . no
H7A H12B 2.4700 . . no
H7B H37G 2.5600 . 2_656 no
H7B H23 2.3700 . . no
H9A H11C 2.5600 . . no
H9B S122 3.1300 . 2_765 no
H9B N1 2.6000 . . no
H9B H70E 2.1000 . . no
H9B O123 2.5400 . 2_765 no
H9B O122 2.7200 . 2_765 no
H10B N1 2.9100 . . no
H10B C8 3.0600 . . no
H10B H31E 2.5400 . 1_645 no
H10B O122 2.8800 . 2_765 no
H10B H70E 2.4200 . . no
H11B H2 2.5500 . . no
H11B N2 2.5700 . . no
H11C H9A 2.5600 . . no
H12A C2 2.9700 . . no
H12B H14C 1.9300 . . no
H12B H14D 1.9800 . . no
H12B C7 3.0500 . . no
H12B C14B 2.1700 . . no
H12B H7A 2.4700 . . no
H13A H14B 2.5400 . . no
H13D C73B 2.8500 . . no
H13D H73D 2.1100 . . no
H13D C72B 2.8700 . . no
H14A H37F 1.9700 . . no
H14A C377 2.9100 . . no
H14B C377 2.7500 . . no
H14B H37F 2.0700 . . no
H14B H13A 2.5400 . . no
H14B H37K 2.5000 . . no
H14C H15E 2.1100 . 2_656 no
H14C C12 2.6400 . . no
H14C H15D 2.1800 . 2_656 no
H14C H12B 1.9300 . . no
H14D H32B 2.1600 . . no
H14D C7 2.6600 . . no
H14D O1 2.4300 . . no
H14D H7A 1.6900 . . no
H14D H32A 2.4400 . . no
H14D C32 2.7300 . . no
H14D C12 2.3900 . . no
H14D H12B 1.9800 . . no
H15A H37F 2.4900 . . no
H15A S321 2.8100 . . no
H15D O2B 2.1800 . 2_656 no
H15D H14C 2.1800 . 2_656 no
H15E H14C 2.1100 . 2_656 no
H22 C25 2.5500 . . no
H22 C115 3.0400 . 1_545 no
H22 O113 2.0200 . 1_545 no
H22 S112 3.1300 . 1_545 no
H22 H115 2.4600 . 1_545 no
H22 H25 2.0300 . . no
H23 O376 2.4400 . 2_656 no
H23 H70B 2.0000 . . no
H23 N21 2.5400 . . no
H23 O372 2.4200 . 2_656 no
H23 H7B 2.3700 . . no
H25 S112 3.1100 . 1_545 no
H25 C115 3.0100 . 1_545 no
H25 O113 2.8700 . 1_545 no
H25 C114 2.9000 . 1_545 no
H25 H27A 2.3900 . . no
H25 H22 2.0300 . . no
H25 N22 2.6000 . . no
H27A C113 2.9300 . 1_545 no
H27A O114 2.8300 . 1_545 no
H27A H25 2.3900 . . no
H27B H52A 2.5900 . . no
H27B C33 2.9900 . . no
H27B C34 3.0100 . . no
H27B O41 2.4200 . . no
H27B C52 3.0000 . . no
H27B H34A 2.5700 . . no
H27B O22 2.6700 . . no
H27B O21 2.6900 . . no
H29A H31B 2.4800 . . no
H29B N21 2.5800 . . no
H29B H31C 2.4500 . . no
H29B O213 2.6300 . 1_645 no
H29B H70A 2.0500 . . no
H30A H30C 2.4900 . 2_755 no
H30A C303 2.9200 . 2_755 no
H30B H70A 2.5200 . . no
H30B H35H 2.5800 . 1_645 no
H30B O213 2.7700 . 1_645 no
H30C O113 2.5700 . 1_545 no
H30D O113 2.4100 . 2_765 no
H30D H30H 2.5400 . . no
H30E O124 2.6500 . 2_765 no
H30E H30G 2.5400 . . no
H30G O122 2.3900 . 2_765 no
H30G H30E 2.5400 . . no
H30H O112 2.3900 . 2_765 no
H30H H30D 2.5400 . . no
H31A O114 2.8300 . 2_765 no
H31B H29A 2.4800 . . no
H31B H30E 2.4400 . 2_755 no
H31B C303 2.9900 . 2_755 no
H31C O213 2.6900 . 1_645 no
H31C H29B 2.4500 . . no
H31E O122 2.5000 . 2_675 no
H31E H10B 2.5400 . 1_465 no
H31E H31I 2.5500 . . no
H31F H31H 2.5700 . . no
H31F O111 2.6900 . . no
H31F H35A 2.3900 . 1_565 no
H31G C115 3.0100 . 2_675 no
H31G C114 2.8200 . 2_675 no
H31G C113 2.9600 . 2_675 no
H31G O121 2.8600 . . no
H31H H31F 2.5700 . . no
H31H O111 2.7300 . . no
H31H C123 3.0700 . 2_675 no
H31I H31E 2.5500 . . no
H32A C72B 2.6700 . . no
H32A H72B 2.5700 . . no
H32A H72D 1.7500 . . no
H32A C14B 3.0700 . . no
H32A O1 2.4200 . . no
H32A H14D 2.4400 . . no
H32B C15B 3.0100 . . no
H32B H14D 2.1600 . . no
H32B C22 2.6700 . . no
H32B H7A 2.0700 . . no
H32B C7 2.7400 . . no
H32B C14B 2.9100 . . no
H32C H75E 2.3900 . . no
H32D H32H 2.5200 . . no
H32D O222 2.5300 . . no
H32E O211 2.6800 . . no
H32E H32G 2.5200 . . no
H32F O221 2.9100 . 2_566 no
H32F C215 2.8600 . 2_566 no
H32F C213 2.9800 . 2_566 no
H32F C214 2.7400 . 2_566 no
H32G O211 2.7800 . . no
H32G C224 2.9900 . . no
H32G H32E 2.5200 . . no
H32G C225 3.0300 . . no
H32H H32D 2.5200 . . no
H33A H55B 2.4600 . . no
H33B H73A 2.2600 . . no
H33B O41 2.5900 . . no
H33B H34A 2.4500 . . no
H33B O42A 2.6000 . . no
H33D H33H 2.3800 . . no
H33E H33G 2.4400 . . no
H33E O342 2.5100 . . no
H33G O342 2.7500 . . no
H33G H33E 2.4400 . . no
H33H H33D 2.3800 . . no
H34A O42A 2.8900 . . no
H34A H27B 2.5700 . . no
H34A H33B 2.4500 . . no
H34D H54A 2.3700 . . no
H34E H34I 2.5100 . . no
H34F O214 2.7400 . . no
H34F H34H 2.4800 . . no
H34H O214 2.7000 . . no
H34H H70H 2.4900 . 1_455 no
H34H H34F 2.4800 . . no
H34I O332 2.6700 . . no
H34I H34E 2.5100 . . no
H35A O111 2.5800 . 1_545 no
H35A H31F 2.3900 . 1_545 no
H35C C111 2.7700 . 1_545 no
H35C C112 3.0900 . 1_545 no
H35D S341 3.1900 . . no
H35E H99B 2.5600 . . no
H35E H99A 2.4400 . . no
H35E O99 2.7600 . . no
H35E H35I 2.4000 . . no
H35F O213 2.6400 . . no
H35F H35H 2.3900 . . no
H35H H35F 2.3900 . . no
H35H O213 2.7700 . . no
H35H H30B 2.5800 . 1_465 no
H35I H35E 2.4000 . . no
H35I O112 2.8200 . 2_675 no
H36B S111 3.1700 . 2_675 no
H36B O99 2.6400 . . no
H36B H36I 2.5300 . . no
H36B O121 2.7400 . . no
H36C H36H 2.5200 . . no
H36E O121 2.6600 . . no
H36E H36K 2.5900 . . no
H36F O352 2.9100 . . no
H36F H36K 2.4700 . . no
H36H H36C 2.5200 . . no
H36I H36B 2.5300 . . no
H36I O312 2.8200 . . no
H36I O99 2.6200 . . no
H36I S311 3.0900 . . no
H36I H99A 2.4400 . . no
H36K H36F 2.4700 . . no
H36K H36E 2.5900 . . no
H36K O352 2.8700 . . no
H37A O221 2.5800 . 2_566 no
H37A S321 3.1500 . . no
H37A C215 3.0000 . 2_566 no
H37B H37I 2.4800 . . no
H37C H37H 2.6000 . . no
H37D O212 2.1300 . 2_566 no
H37E H37K 2.3400 . . no
H37E H37L 2.5700 . . no
H37E S321 2.9100 . . no
H37F H14B 2.0700 . . no
H37F H14A 1.9700 . . no
H37F H15A 2.4900 . . no
H37F C15A 2.8900 . . no
H37F C14A 2.3400 . . no
H37G C7 2.9400 . 2_656 no
H37G H7B 2.5600 . 2_656 no
H37H H37C 2.6000 . . no
H37I H37B 2.4800 . . no
H37K H37E 2.3400 . . no
H37K H14B 2.5000 . . no
H37L H37E 2.5700 . . no
H42 C45 2.6000 . . no
H42 O332 1.9500 . 2_665 no
H42 H45 2.2400 . . no
H43 H70D 2.2100 . . no
H43 O114 2.6700 . 1_545 no
H43 N41 2.6900 . . no
H43 C26 2.9000 . . no
H45 C63 2.8600 . . no
H45 C62 2.7900 . . no
H45 O332 2.9000 . 2_665 no
H45 H42 2.2400 . . no
H45 N42 2.5700 . . no
H47A O41 2.4400 . . no
H47A O42B 2.4600 . . no
H47A O62A 2.5700 . . no
H47A O61 2.6300 . . no
H47A C52 2.9800 . . no
H47B H63 2.4000 . . no
H49B H70C 1.9900 . . no
H49B N41 2.5200 . . no
H49B H51B 2.5200 . . no
H49B O124 2.6600 . 2_765 no
H49B S122 3.0500 . 2_765 no
H49B O123 2.4900 . 2_765 no
H50B O332 2.8400 . 2_665 no
H51B O123 2.8300 . 2_765 no
H51B H49B 2.5200 . . no
H51C C48 2.9800 . . no
H51C N42 2.6100 . . no
H52A H27B 2.5900 . . no
H52B C46 2.9500 . . no
H53A H54B 2.3800 . . no
H53A O62A 2.6000 . . no
H53B O342 2.6200 . . no
H53C H54D 2.5500 . . no
H53C O342 2.6400 . . no
H53D H54C 2.5900 . . no
H54A H34D 2.3700 . . no
H54B H53A 2.3800 . . no
H54B S211 3.1900 . . no
H54C H53D 2.5900 . . no
H54C S211 3.1300 . . no
H54D S341 3.0600 . . no
H54D H53C 2.5500 . . no
H54D O342 2.5700 . . no
H55A S211 3.1200 . . no
H55B C73A 2.9700 . . no
H55B H33A 2.4600 . . no
H55B H73B 2.4900 . . no
H55B C33 3.0700 . . no
H62 C63 2.5800 . . no
H62 C71 3.0700 . . no
H62 O362 1.7700 . . no
H62 O366 2.1900 . . no
H62 S361 3.0400 . . no
H62 H63 2.2200 . . no
H63 O362 2.6500 . . no
H63 O366 2.6400 . . no
H63 H62 2.2200 . . no
H63 H47B 2.4000 . . no
H63 N62 2.6400 . . no
H65 S222 3.1900 . 2_666 no
H65 H71B 2.2200 . . no
H65 O223 2.9100 . 2_666 no
H65 O222 2.5700 . 2_666 no
H65 H67B 2.4300 . . no
H65 N61 2.6700 . . no
H67A O62B 2.8900 . . no
H67A O1 2.4200 . . no
H67A H72B 2.2200 . . no
H67A C72A 2.5500 . . no
H67A H74C 1.9400 . . no
H67A C74B 2.7400 . . no
H67A H72A 2.4700 . . no
H67A O2A 2.7200 . . no
H67A C12 3.0200 . . no
H67B O222 2.6500 . 2_666 no
H67B H74C 2.5200 . . no
H67B H65 2.4300 . . no
H69A S212 2.9400 . 1_655 no
H69A H71A 2.1300 . . no
H69A O212 2.6800 . 1_655 no
H69A O214 2.6400 . 1_655 no
H69A N61 2.6600 . . no
H70A H30B 2.5200 . . no
H70A S212 3.0300 . 1_645 no
H70A H29B 2.0500 . . no
H70A O213 2.0000 . 1_645 no
H70A C29 2.5000 . . no
H70A C30 2.9800 . . no
H70B O376 1.8200 . 2_656 no
H70B C23 2.5000 . . no
H70B H23 2.0000 . . no
H70B O372 2.0300 . 2_656 no
H70B S375 3.0400 . 2_656 no
H70C S122 2.9500 . 2_765 no
H70C O124 2.0500 . 2_765 no
H70C H49B 1.9900 . . no
H70C C49 2.6200 . . no
H70D O302 2.0500 . . no
H70D S301 3.1300 . . no
H70D C303 3.0700 . . no
H70D H43 2.2100 . . no
H70D C43 2.6400 . . no
H70E H9B 2.1000 . . no
H70E H10B 2.4200 . . no
H70E S122 2.9500 . 2_765 no
H70E O122 2.0100 . 2_765 no
H70E C9 2.5300 . . no
H70E C10 2.9400 . . no
H70F O302 1.9300 . . no
H70F S301 3.0700 . . no
H70F C5 2.6300 . . no
H70F H5 2.1800 . . no
H70H H34H 2.4900 . 1_655 no
H71A S212 3.0700 . 1_655 no
H71A O214 2.0200 . 1_655 no
H71A C69 2.6000 . . no
H71A H69A 2.1300 . . no
H71B H65 2.2200 . . no
H71B O223 2.0700 . 2_666 no
H71B C65 2.6500 . . no
H71C C49 3.0500 . 2_765 no
H71D C123 3.0000 . . no
H71D C124 3.0200 . . no
H71E N62 2.5600 . . no
H71E S331 3.1400 . 2_665 no
H72A C66 2.8500 . . no
H72A C67 3.1000 . . no
H72A C74A 2.8600 . . no
H72A H74A 2.4700 . . no
H72A H67A 2.4700 . . no
H72B C67 3.0400 . . no
H72B O2A 2.8200 . . no
H72B H32A 2.5700 . . no
H72B H67A 2.2200 . . no
H72B O1 2.5600 . . no
H72C H74C 2.2400 . . no
H72C O1 2.1700 . . no
H72C C74B 2.8000 . . no
H72C C12 3.0300 . . no
H72C C1 2.5700 . . no
H72D C13 3.0800 . . no
H72D C1 2.5100 . . no
H72D C2 3.0500 . . no
H72D C67 2.9900 . . no
H72D C12 2.8900 . . no
H72D H32A 1.7500 . . no
H72D O21 2.8500 . . no
H72D C32 2.5900 . . no
H72D O1 1.7100 . . no
H73A C33 2.9200 . . no
H73A H33B 2.2600 . . no
H73A O42A 2.8200 . . no
H73A O41 2.6900 . . no
H73B H74B 2.3000 . . no
H73B H55B 2.4900 . . no
H73D H13D 2.1100 . . no
H73D C13 3.0200 . . no
H73D H74D 2.5200 . . no
H74A C72A 3.0800 . . no
H74A H72A 2.4700 . . no
H74B S211 3.0100 . . no
H74B H73B 2.3000 . . no
H74B O322 2.8400 . . no
H74C H72C 2.2400 . . no
H74C C72B 2.8400 . . no
H74C C67 2.4900 . . no
H74C H67A 1.9400 . . no
H74C C66 2.8200 . . no
H74C H67B 2.5200 . . no
H74D H73D 2.5200 . . no
H75E H32C 2.3900 . . no
H99A H35E 2.4400 . . no
H99A S351 2.8700 . . no
H99A H36I 2.4400 . . no
H99A C354 2.9700 . . no
H99A O352 1.9200 . . no
H99B H35E 2.5600 . . no
H99B S112 2.9100 . 2_675 no
H99B C113 3.0000 . 2_675 no
H99B O112 1.9900 . 2_675 no
H111 H121 2.3200 . . no
H111 S121 2.5700 . . no
H111 S311 2.9600 . . no
H111 O312 1.9400 . . no
H113 O99 2.7500 . 2_675 no
H113 O114 2.7600 . . no
H115 H123 2.5700 . . no
H115 N22 2.9100 . 1_565 no
H115 O113 2.5100 . . no
H115 H22 2.4600 . 1_565 no
H121 S121 2.5700 . . no
H121 S311 3.0400 . . no
H121 O312 1.9900 . . no
H121 H111 2.3200 . . no
H123 O124 2.5400 . . no
H123 H115 2.5700 . . no
H125 O123 2.8100 . . no
H211 S211 2.5700 . . no
H211 S321 2.9700 . . no
H211 O322 1.9400 . . no
H211 H221 2.4600 . 2_566 no
H213 S341 3.1600 . . no
H213 O214 2.4500 . . no
H213 C225 3.0800 . 2_566 no
H213 H225 2.4900 . 2_566 no
H215 O212 2.9000 . . no
H221 S211 2.5600 . 2_566 no
H221 H211 2.4600 . 2_566 no
H223 O222 2.8000 . . no
H225 O223 2.5300 . . no
H225 C213 3.0700 . 2_566 no
H225 H213 2.4900 . 2_566 no

loop_
_geom_hbond_atom_site_label_D
_geom_hbond_atom_site_label_H
_geom_hbond_atom_site_label_A
_geom_hbond_distance_DH
_geom_hbond_distance_HA
_geom_hbond_distance_DA
_geom_hbond_angle_DHA
_geom_hbond_site_symmetry_A
_geom_hbond_publ_flag
N2 H2 O224 0.8800 1.9500 2.807(7) 164.00 2_666 yes
N22 H22 O113 0.8800 2.0200 2.804(6) 148.00 1_545 yes
N42 H42 O332 0.8800 1.9500 2.773(8) 156.00 2_665 yes
N62 H62 O362 0.8800 1.7700 2.643(10) 169.00 . yes
N21 H70A O213 0.8800 2.0000 2.849(6) 162.00 1_645 yes
N21 H70B O372 0.8800 2.0300 2.885(7) 164.00 2_656 yes
N41 H70C O124 0.8800 2.0500 2.890(6) 160.00 2_765 yes
N41 H70D O302 0.8800 2.0500 2.869(6) 154.00 . yes
N1 H70E O122 0.8800 2.0100 2.851(7) 159.00 2_765 yes
N1 H70F O302 0.8800 1.9300 2.780(6) 161.00 . yes
N61 H71A O214 0.8800 2.0200 2.876(8) 162.00 1_655 yes
N61 H71B O223 0.8800 2.0700 2.918(7) 160.00 2_666 yes
O99 H99A S351 0.8200 2.8700 3.618(12) 152.00 . yes
O99 H99A O352 0.8200 1.9200 2.737(14) 179.00 . yes
O99 H99B O112 0.8200 1.9900 2.807(13) 180.00 2_675 yes
O111 H111 S121 0.8400 2.5700 3.089(4) 121.00 . yes
O111 H111 O312 0.8400 1.9400 2.689(6) 147.00 . yes
O121 H121 S121 0.8400 2.5700 3.091(4) 121.00 . yes
O121 H121 O312 0.8400 1.9900 2.743(5) 149.00 . yes
O211 H211 S211 0.8400 2.5700 3.092(4) 121.00 . yes
O211 H211 O322 0.8400 1.9400 2.686(6) 148.00 . yes
O221 H221 S211 0.8400 2.5600 3.080(4) 122.00 2_566 yes
O221 H221 O322 0.8400 1.9600 2.703(6) 147.00 2_566 yes
C7 H7A O1 0.9900 2.3900 2.867(7) 109.00 . yes
C9 H9B O123 0.9900 2.5400 3.506(8) 166.00 2_765 yes
C11 H11B N2 0.9800 2.5700 2.90(3) 100.00 . yes
C15A H15A S321 0.9800 2.8100 3.639(17) 143.00 . yes
C23 H23 O372 0.9500 2.4200 3.252(8) 146.00 2_656 yes
C27 H27B O41 0.9900 2.4200 2.888(7) 108.00 . yes
C303 H30C O113 0.9800 2.5700 3.390(9) 141.00 1_545 yes
C303 H30D O113 0.9800 2.4100 3.352(7) 161.00 2_765 yes
C304 H30G O122 0.9800 2.3900 3.332(8) 161.00 2_765 yes
C304 H30H O112 0.9800 2.3900 3.366(7) 175.00 2_765 yes
C313 H31E O122 0.9800 2.5000 3.306(11) 140.00 2_675 yes
C32 H32A O1 0.9900 2.4200 3.106(7) 126.00 . yes
C323 H32D O222 0.9800 2.5300 3.278(11) 133.00 . yes
C33 H33B O41 0.9900 2.5900 3.477(8) 150.00 . yes
C33 H33B O42A 0.9900 2.6000 3.438(11) 143.00 . yes
C333 H33E O342 0.9800 2.5100 3.451(13) 161.00 . yes
C35 H35A O111 0.9800 2.5800 3.152(15) 117.00 1_545 yes
C373 H37A O221 0.9800 2.5800 3.373(13) 138.00 2_566 yes
C47 H47A O41 0.9900 2.4400 2.887(7) 107.00 . yes
C47 H47A O62A 0.9900 2.5700 3.459(10) 150.00 . yes
C49 H49B N41 0.9900 2.5200 2.903(8) 103.00 . yes
C49 H49B O123 0.9900 2.4900 3.343(8) 145.00 2_765 yes
C51 H51C N42 0.9800 2.6100 2.937(13) 100.00 . yes
C65 H65 O222 0.9500 2.5700 3.437(8) 152.00 2_666 yes
C67 H67A O1 0.9900 2.4200 2.866(7) 107.00 . yes
C71 H71E N62 0.9800 2.5600 2.900(8) 101.00 . yes
C72A H72B O1 0.9900 2.5600 3.334(8) 135.00 . yes
C115 H115 O113 0.9500 2.5100 2.889(7) 104.00 . yes
C123 H123 O124 0.9500 2.5400 2.914(7) 104.00 . yes
C213 H213 O214 0.9500 2.4500 2.865(7) 106.00 . yes
C215 H215 O372 0.9500 2.4700 3.406(9) 169.00 2_566 yes
C225 H225 O223 0.9500 2.5300 2.915(9) 104.00 . yes

loop_
_geom_torsion_atom_site_label_1
_geom_torsion_atom_site_label_2
_geom_torsion_atom_site_label_3
_geom_torsion_atom_site_label_4
_geom_torsion
_geom_torsion_site_symmetry_1
_geom_torsion_site_symmetry_2
_geom_torsion_site_symmetry_3
_geom_torsion_site_symmetry_4
_geom_torsion_publ_flag
C226 S211 C212 C211 103.9(5) . . . . no
C226 S211 C212 C213 -76.9(5) . . . . no
C212 S211 C226 C225 77.0(5) . . . 2_566 no
C212 S211 C226 C221 -103.3(5) . . . 2_566 no
O214 S212 C214 C215 -174.3(5) . . . . no
O214 S212 C214 C213 1.5(5) . . . . no
O212 S212 C214 C213 122.3(5) . . . . no
O213 S212 C214 C215 65.6(5) . . . . no
O213 S212 C214 C213 -118.6(5) . . . . no
O212 S212 C214 C215 -53.5(6) . . . . no
C222 S221 C216 C211 -50.9(6) . . . . no
C216 S221 C222 C221 -52.2(6) . . . . no
C216 S221 C222 C223 132.8(5) . . . . no
C222 S221 C216 C215 134.1(5) . . . . no
O223 S222 C224 C223 -169.9(5) . . . . no
O224 S222 C224 C225 -107.7(6) . . . . no
O224 S222 C224 C223 70.7(6) . . . . no
O222 S222 C224 C223 -48.4(6) . . . . no
O223 S222 C224 C225 11.7(6) . . . . no
O222 S222 C224 C225 133.2(6) . . . . no
O362 S361 C363 H36C 52.00 . . . . no
O362 S361 C363 H36B 172.00 . . . . no
C363 S361 C364 H36G 179.00 . . . . no
C364 S361 C363 H36A -180.00 . . . . no
C364 S361 C363 H36B 60.00 . . . . no
O362 S361 C364 H36I -172.00 . . . . no
C364 S361 C363 H36C -60.00 . . . . no
O362 S361 C364 H36G 68.00 . . . . no
O362 S361 C364 H36H -52.00 . . . . no
C363 S361 C364 H36H 60.00 . . . . no
O362 S361 C363 H36A -68.00 . . . . no
C363 S361 C364 H36I -61.00 . . . . no
C373 S371 C374 H37I -52.00 . . . . no
C374 S371 C373 H37C -58.00 . . . . no
O372 S371 C373 H37C 55.00 . . . . no
O372 S371 C373 H37A -65.00 . . . . no
C374 S371 C373 H37B 62.00 . . . . no
O372 S371 C373 H37B 175.00 . . . . no
C374 S371 C373 H37A -178.00 . . . . no
O372 S371 C374 H37H -45.00 . . . . no
C373 S371 C374 H37G -172.00 . . . . no
O372 S371 C374 H37G 75.00 . . . . no
O372 S371 C374 H37I -165.00 . . . . no
C373 S371 C374 H37H 68.00 . . . . no
O302 S301 C304 H30G -49.00 . . . . no
O302 S301 C303 H30C -71.00 . . . . no
C304 S301 C303 H30E -61.00 . . . . no
C303 S301 C304 H30F 180.00 . . . . no
C303 S301 C304 H30H -60.00 . . . . no
O302 S301 C303 H30E 49.00 . . . . no
C304 S301 C303 H30D 59.00 . . . . no
C304 S301 C303 H30C 180.00 . . . . no
O302 S301 C303 H30D 169.00 . . . . no
O302 S301 C304 H30F 71.00 . . . . no
C303 S301 C304 H30G 60.00 . . . . no
O302 S301 C304 H30H -168.00 . . . . no
O312 S311 C313 H31D -71.00 . . . . no
C314 S311 C313 H31D 179.00 . . . . no
C313 S311 C314 H31I -60.00 . . . . no
C313 S311 C314 H31H 60.00 . . . . no
O312 S311 C313 H31E 169.00 . . . . no
O312 S311 C313 H31F 49.00 . . . . no
O312 S311 C314 H31I -168.00 . . . . no
C314 S311 C313 H31E 59.00 . . . . no
O312 S311 C314 H31H -48.00 . . . . no
C313 S311 C314 H31G -180.00 . . . . no
C314 S311 C313 H31F -61.00 . . . . no
O312 S311 C314 H31G 72.00 . . . . no
O322 S321 C324 H32H -166.00 . . . . no
O322 S321 C324 H32F 74.00 . . . . no
C324 S321 C323 H32C -180.00 . . . . no
O322 S321 C323 H32D 169.00 . . . . no
O322 S321 C323 H32C -71.00 . . . . no
O322 S321 C324 H32G -46.00 . . . . no
C324 S321 C323 H32E -60.00 . . . . no
O322 S321 C323 H32E 49.00 . . . . no
C323 S321 C324 H32F -179.00 . . . . no
C324 S321 C323 H32D 60.00 . . . . no
C323 S321 C324 H32H -59.00 . . . . no
C323 S321 C324 H32G 61.00 . . . . no
O332 S331 C334 H33F 75.00 . . . . no
O332 S331 C333 H33D 166.00 . . . . no
C334 S331 C333 H33D 58.00 . . . . no
O332 S331 C334 H33G -45.00 . . . . no
O332 S331 C333 H33C -74.00 . . . . no
O332 S331 C334 H33H -165.00 . . . . no
C333 S331 C334 H33F -179.00 . . . . no
C334 S331 C333 H33C 178.00 . . . . no
C334 S331 C333 H33E -62.00 . . . . no
C333 S331 C334 H33G 61.00 . . . . no
O332 S331 C333 H33E 46.00 . . . . no
C333 S331 C334 H33H -59.00 . . . . no
C343 S341 C344 H34D 180.00 . . . . no
O342 S341 C344 H34D 70.00 . . . . no
C344 S341 C343 H34H 58.00 . . . . no
O342 S341 C343 H34I 49.00 . . . . no
O342 S341 C344 H34E -50.00 . . . . no
O342 S341 C343 H34G -71.00 . . . . no
C344 S341 C343 H34I -62.00 . . . . no
O342 S341 C343 H34H 169.00 . . . . no
C343 S341 C344 H34F -60.00 . . . . no
O342 S341 C344 H34F -170.00 . . . . no
C344 S341 C343 H34G 178.00 . . . . no
C343 S341 C344 H34E 60.00 . . . . no
C353 S351 C354 H35F -62.00 . . . . no
C354 S351 C353 H35H 58.00 . . . . no
O352 S351 C353 H35G -73.00 . . . . no
C354 S351 C353 H35I -62.00 . . . . no
O352 S351 C353 H35I 47.00 . . . . no
O352 S351 C354 H35E -49.00 . . . . no
O352 S351 C354 H35F -169.00 . . . . no
C354 S351 C353 H35G 178.00 . . . . no
C353 S351 C354 H35E 58.00 . . . . no
O352 S351 C353 H35H 167.00 . . . . no
O352 S351 C354 H35D 71.00 . . . . no
C353 S351 C354 H35D 179.00 . . . . no
C12 O1 C1 C6 89.8(6) . . . . no
C1 O1 C12 C13 163.9(5) . . . . no
C12 O1 C1 C2 -92.3(6) . . . . no
C14A O2A C13 C12 -179.2(11) . . . . no
C13 O2A C14A C15A -172.2(12) . . . . no
C32 O21 C21 C26 116.0(5) . . . . no
C21 O21 C32 C33 -98.3(6) . . . . no
C32 O21 C21 C22 -68.7(6) . . . . no
C33 O22 C34 C35 178.8(8) . . . . no
C34 O22 C33 C32 -170.8(6) . . . . no
C41 O41 C52 C53 -154.8(5) . . . . no
C52 O41 C41 C42 -93.9(6) . . . . no
C52 O41 C41 C46 90.2(6) . . . . no
C54A O42A C53 C52 178.0(8) . . . . no
C53 O42A C54A C55A -156.8(10) . . . . no
C72A O61 C61 C62 -113.5(6) . . . . no
C72A O61 C61 C66 72.7(7) . . . . no
C61 O61 C72A C73A 123.6(6) . . . . no
C73A O62A C74A C75A -162.1(12) . . . . no
C74A O62A C73A C72A -87.0(12) . . . . no
H111 O111 C111 C112 180.00 . . . . no
H111 O111 C111 C116 1.00 . . . . no
H121 O121 C121 C122 1.00 . . . . no
H121 O121 C121 C126 179.00 . . . 2_675 no
C9 N2 C8 N1 3.0(9) . . . . no
C8 N2 C9 C10 -85.0(9) . . . . no
C9 N2 C8 C4 -176.4(6) . . . . no
C29 N22 C28 C24 -178.9(5) . . . . no
C28 N22 C29 C30 -85.7(7) . . . . no
C29 N22 C28 N21 1.5(10) . . . . no
C49 N42 C48 N41 -17.9(8) . . . . no
C48 N42 C49 C50 -111.8(7) . . . . no
C49 N42 C48 C44 161.2(5) . . . . no
C69 N62 C68 C64 -170.1(6) . . . . no
C68 N62 C69 C70 79.8(9) . . . . no
C69 N62 C68 N61 9.6(10) . . . . no
C6 C1 C2 C3 -4.2(8) . . . . no
C6 C1 C2 C67 172.2(5) . . . . no
C2 C1 C6 C5 4.3(8) . . . . no
C2 C1 C6 C7 -175.1(5) . . . . no
O1 C1 C2 C67 -5.6(7) . . . . no
O1 C1 C6 C7 2.8(7) . . . . no
O1 C1 C6 C5 -177.8(4) . . . . no
O1 C1 C2 C3 178.0(4) . . . . no
C1 C2 C3 C4 0.3(8) . . . . no
C3 C2 C67 C66 56.2(7) . . . . no
C67 C2 C3 C4 -176.1(5) . . . . no
C1 C2 C67 C66 -120.2(5) . . . . no
C2 C3 C4 C8 -175.2(5) . . . . no
C2 C3 C4 C5 3.2(8) . . . . no
C5 C4 C8 N2 -147.5(5) . . . . no
C5 C4 C8 N1 33.2(7) . . . . no
C8 C4 C5 C6 175.4(5) . . . . no
C3 C4 C5 C6 -3.0(8) . . . . no
C3 C4 C8 N2 30.9(8) . . . . no
C3 C4 C8 N1 -148.5(5) . . . . no
C4 C5 C6 C7 178.8(5) . . . . no
C4 C5 C6 C1 -0.7(8) . . . . no
C1 C6 C7 C22 119.3(5) . . . . no
C5 C6 C7 C22 -60.1(7) . . . . no
C6 C7 C22 C21 -63.8(7) . . . . no
C6 C7 C22 C23 112.8(6) . . . . no
N2 C9 C10 C11 -55.5(15) . . . . no
O1 C12 C13 O2A -74.9(8) . . . . no
C22 C21 C26 C27 -169.8(5) . . . . no
O21 C21 C22 C7 -7.3(8) . . . . no
O21 C21 C26 C25 -175.0(5) . . . . no
C22 C21 C26 C25 9.8(9) . . . . no
O21 C21 C22 C23 175.9(5) . . . . no
O21 C21 C26 C27 5.5(8) . . . . no
C26 C21 C22 C7 167.8(5) . . . . no
C26 C21 C22 C23 -8.9(8) . . . . no
C7 C22 C23 C24 -175.2(5) . . . . no
C21 C22 C23 C24 1.6(9) . . . . no
C22 C23 C24 C28 -172.9(5) . . . . no
C22 C23 C24 C25 4.7(9) . . . . no
C23 C24 C28 N22 -163.0(6) . . . . no
C23 C24 C25 C26 -3.8(9) . . . . no
C28 C24 C25 C26 173.7(6) . . . . no
C23 C24 C28 N21 16.6(9) . . . . no
C25 C24 C28 N21 -160.9(6) . . . . no
C25 C24 C28 N22 19.5(9) . . . . no
C24 C25 C26 C27 176.4(5) . . . . no
C24 C25 C26 C21 -3.2(9) . . . . no
C25 C26 C27 C42 -114.9(6) . . . . no
C21 C26 C27 C42 64.7(7) . . . . no
C26 C27 C42 C41 -120.2(5) . . . . no
C26 C27 C42 C43 59.0(6) . . . . no
N22 C29 C30 C31 178.9(4) . . . . no
O21 C32 C33 O22 74.4(6) . . . . no
C46 C41 C42 C43 -5.8(7) . . . . no
O41 C41 C42 C43 178.4(4) . . . . no
O41 C41 C42 C27 -2.4(7) . . . . no
C42 C41 C46 C45 5.3(7) . . . . no
O41 C41 C46 C47 4.1(7) . . . . no
C46 C41 C42 C27 173.4(4) . . . . no
C42 C41 C46 C47 -171.7(5) . . . . no
O41 C41 C46 C45 -178.9(4) . . . . no
C27 C42 C43 C44 -177.5(5) . . . . no
C41 C42 C43 C44 1.7(7) . . . . no
C42 C43 C44 C48 178.3(5) . . . . no
C42 C43 C44 C45 2.8(8) . . . . no
C43 C44 C48 N42 151.5(5) . . . . no
C45 C44 C48 N42 -32.9(7) . . . . no
C48 C44 C45 C46 -179.0(5) . . . . no
C43 C44 C48 N41 -29.3(7) . . . . no
C45 C44 C48 N41 146.3(5) . . . . no
C43 C44 C45 C46 -3.3(7) . . . . no
C44 C45 C46 C41 -0.6(7) . . . . no
C44 C45 C46 C47 176.5(5) . . . . no
C41 C46 C47 C62 121.1(5) . . . . no
C45 C46 C47 C62 -55.9(7) . . . . no
C46 C47 C62 C63 102.1(6) . . . . no
C46 C47 C62 C61 -71.7(7) . . . . no
N42 C49 C50 C51 59.2(10) . . . . no
O41 C52 C53 O42A -61.3(7) . . . . no
O61 C61 C66 C67 5.2(8) . . . . no
C66 C61 C62 C63 -5.9(9) . . . . no
O61 C61 C62 C47 -5.7(8) . . . . no
C62 C61 C66 C67 -168.3(5) . . . . no
C62 C61 C66 C65 6.5(8) . . . . no
O61 C61 C66 C65 -180.0(5) . . . . no
O61 C61 C62 C63 -179.7(5) . . . . no
C66 C61 C62 C47 168.0(5) . . . . no
C61 C62 C63 C64 1.4(8) . . . . no
C47 C62 C63 C64 -172.6(5) . . . . no
C62 C63 C64 C68 -178.1(6) . . . . no
C62 C63 C64 C65 2.4(9) . . . . no
C63 C64 C68 N62 33.0(9) . . . . no
C63 C64 C65 C66 -1.9(9) . . . . no
C63 C64 C68 N61 -146.7(6) . . . . no
C68 C64 C65 C66 178.7(6) . . . . no
C65 C64 C68 N62 -147.5(6) . . . . no
C65 C64 C68 N61 32.8(9) . . . . no
C64 C65 C66 C67 172.2(5) . . . . no
C64 C65 C66 C61 -2.5(9) . . . . no
C65 C66 C67 C2 -101.6(6) . . . . no
C61 C66 C67 C2 73.0(7) . . . . no
N62 C69 C70 C71 49.0(11) . . . . no
O61 C72A C73A O62A -79.4(8) . . . . no
C111 C112 C113 H113 178.00 . . . . no
S111 C112 C113 H113 -6.00 . . . . no
H113 C113 C114 S112 1.00 . . . . no
H113 C113 C114 C115 -178.00 . . . . no
S112 C114 C115 H115 1.00 . . . . no
C113 C114 C115 H115 180.00 . . . . no
H115 C115 C116 C111 178.00 . . . . no
H115 C115 C116 S121 1.00 . . . . no
C121 C122 C123 H123 -179.00 . . . . no
S121 C122 C123 H123 1.00 . . . . no
H123 C123 C124 C125 -180.00 . . . . no
H123 C123 C124 S122 -2.00 . . . . no
C123 C124 C125 H125 178.00 . . . . no
S122 C124 C125 H125 0.00 . . . . no
H125 C125 C126 S111 7.00 . . 2_675 2_675 no
H125 C125 C126 C121 -177.00 . . 2_675 . no
C212 C211 C216 C215 -1.3(9) . . . . no
C216 C211 C212 S211 -177.3(4) . . . . no
O211 C211 C212 S211 2.3(8) . . . . no
C216 C211 C212 C213 3.5(8) . . . . no
O211 C211 C212 C213 -176.9(5) . . . . no
O211 C211 C216 C215 179.1(5) . . . . no
C212 C211 C216 S221 -176.0(4) . . . . no
O211 C211 C216 S221 4.4(8) . . . . no
C211 C212 C213 C214 -2.5(8) . . . . no
S211 C212 C213 C214 178.3(4) . . . . no
C212 C213 C214 S212 -176.4(4) . . . . no
C212 C213 C214 C215 -0.7(9) . . . . no
S212 C214 C215 C216 178.7(5) . . . . no
C213 C214 C215 C216 2.9(9) . . . . no
C214 C215 C216 S221 173.1(5) . . . . no
C214 C215 C216 C211 -1.9(9) . . . . no
O221 C221 C226 C225 -176.8(6) . . 2_566 . no
O221 C221 C226 S211 3.0(9) . . 2_566 2_566 no
C222 C221 C226 C225 1.2(9) . . 2_566 . no
C226 C221 C222 C223 1.2(9) 2_566 . . . no
C226 C221 C222 S221 -173.6(5) 2_566 . . . no
C222 C221 C226 S211 -179.1(5) . . 2_566 2_566 no
O221 C221 C222 C223 179.3(6) . . . . no
O221 C221 C222 S221 4.5(8) . . . . no
C221 C222 C223 C224 -1.8(9) . . . . no
S221 C222 C223 C224 173.3(5) . . . . no
C222 C223 C224 S222 -178.4(5) . . . . no
C222 C223 C224 C225 0.0(9) . . . . no
S222 C224 C225 C226 -179.2(5) . . . 2_566 no
C223 C224 C225 C226 2.5(9) . . . 2_566 no
C224 C225 C226 S211 177.2(5) . . 2_566 2_566 no
C224 C225 C226 C221 -3.1(9) . . 2_566 . no
